data_7204239
loop_
_publ_author_name
'Jens Chr. Norrild'
'Inger S\/otofte'

_publ_section_title
;
 Design, synthesis and structure of new potential electrochemically
 active boronic acid-based glucose sensors
;
_journal_issue 2
_journal_name_full 'J. Chem. Soc., Perkin Trans. 2'
_journal_page_first 303
_journal_page_last 311
_journal_paper_doi 10.1039/b107457a
_journal_year 2002
_chemical_formula_sum 'C57 H60 B3 Fe3 N3 O3'
_chemical_formula_weight 1035.06
_chemical_name_systematic
; 
? 
;
_space_group_IT_number 2
_symmetry_cell_setting triclinic
_symmetry_space_group_name_Hall '-P 1'
_symmetry_space_group_name_H-M 'P -1'
_atom_sites_solution_hydrogens geom
_atom_sites_solution_primary direct
_atom_sites_solution_secondary difmap
_audit_creation_method SHELXL
_cell_angle_alpha 81.784(2)
_cell_angle_beta 72.121(2)
_cell_angle_gamma 81.651(2)
_cell_formula_units_Z 2
_cell_length_a 10.6303(11)
_cell_length_b 15.1238(15)
_cell_length_c 15.700(2)
_cell_measurement_temperature 120(2)
_cell_volume 2363.7(5)
_computing_cell_refinement 'SAINT (Siemens, 1995)'
_computing_data_collection 'SMART (Siemens, 1995)'
_computing_data_reduction 'SAINT (Siemens, 1995)'
_computing_molecular_graphics SHELXTL
_computing_publication_material SHELXTL
_computing_structure_refinement 'Siemens SHELXTL PC version 5.3 (Sheldrick, 1994)'
_computing_structure_solution 'Siemens SHELXTL PC version 5.3 (Sheldrick, 1994)'
_diffrn_ambient_temperature 120(2)
_diffrn_radiation_monochromator graphite
_diffrn_radiation_source 'fine-focus sealed tube'
_diffrn_radiation_type MoK\a
_diffrn_radiation_wavelength 0.71073
_diffrn_reflns_av_R_equivalents 0.0294
_diffrn_reflns_av_sigmaI/netI 0.0778
_diffrn_reflns_limit_h_max 14
_diffrn_reflns_limit_h_min -14
_diffrn_reflns_limit_k_max 15
_diffrn_reflns_limit_k_min -21
_diffrn_reflns_limit_l_max 21
_diffrn_reflns_limit_l_min -21
_diffrn_reflns_number 16807
_diffrn_reflns_theta_max 29.81
_diffrn_reflns_theta_min 1.37
_exptl_absorpt_coefficient_mu 0.959
_exptl_absorpt_correction_T_max 1.0000
_exptl_absorpt_correction_T_min 0.8014
_exptl_absorpt_correction_type multi-scan
_exptl_absorpt_process_details 'SADABS (Sheldrick, 1996)'
_exptl_crystal_colour yellow-brown
_exptl_crystal_density_diffrn 1.454
_exptl_crystal_density_method 'not measured'
_exptl_crystal_F_000 1080
_exptl_crystal_size_max 0.33
_exptl_crystal_size_mid 0.23
_exptl_crystal_size_min 0.09
_refine_diff_density_max 0.709
_refine_diff_density_min -0.707
_refine_diff_density_rms 0.084
_refine_ls_extinction_method none
_refine_ls_goodness_of_fit_all 1.021
_refine_ls_goodness_of_fit_obs 1.110
_refine_ls_matrix_type full
_refine_ls_number_parameters 622
_refine_ls_number_reflns 11761
_refine_ls_number_restraints 0
_refine_ls_restrained_S_all 1.021
_refine_ls_restrained_S_obs 1.110
_refine_ls_R_factor_all 0.0882
_refine_ls_R_factor_obs 0.0479
_refine_ls_shift/esd_max -0.542
_refine_ls_shift/esd_mean 0.024
_refine_ls_structure_factor_coef Fsqd
_refine_ls_weighting_details 'w=1/[\s^2^(Fo^2^)+(0.0471P)^2^+0.0000P] where P=(Fo^2^+2Fc^2^)/3'
_refine_ls_weighting_scheme calc
_refine_ls_wR_factor_all 0.1116
_refine_ls_wR_factor_obs 0.0983
_reflns_number_observed 7920
_reflns_number_total 11761
_reflns_observed_criterion >2sigma(I)
_cod_data_source_file b107457a.txt
_cod_data_source_block B107457A-13
_cod_depositor_comments
;
The following automatic conversions were performed:

'_refine_ls_weighting_scheme' value 'calc
w=1/[\s^2^(Fo^2^)+(0.0471P)^2^+0.0000P] where P=(Fo^2^+2Fc^2^)/3' was
changed to 'calc'. New tag '_refine_ls_weighting_details' was
created. The value of the new tag was set to
'w=1/[\s^2^(Fo^2^)+(0.0471P)^2^+0.0000P] where P=(Fo^2^+2Fc^2^)/3'.

Automatic conversion script
Id: cif_fix_values 3143 2015-03-26 13:38:13Z robertas 
;
_cod_original_cell_volume 2363.7(4)
_cod_database_code 7204239

loop_
_symmetry_equiv_pos_as_xyz
'x, y, z'
'-x, -y, -z'

loop_
_atom_site_aniso_label
_atom_site_aniso_U_11
_atom_site_aniso_U_22
_atom_site_aniso_U_33
_atom_site_aniso_U_23
_atom_site_aniso_U_13
_atom_site_aniso_U_12
Fe1 0.0196(2) 0.0134(2) 0.0203(2) -0.0009(2) -0.0055(2) -0.0027(2)
C1 0.0183(13) 0.0138(13) 0.0212(14) 0.0011(11) -0.0068(11) -0.0057(11)
C2 0.0240(14) 0.0174(14) 0.030(2) 0.0037(12) -0.0121(12) -0.0068(12)
C3 0.0182(14) 0.023(2) 0.047(2) 0.0086(14) -0.0113(14) -0.0060(12)
C4 0.025(2) 0.0180(15) 0.036(2) -0.0002(13) 0.0035(13) 0.0010(12)
C5 0.0273(15) 0.0179(14) 0.0192(14) -0.0002(11) -0.0002(12) -0.0051(12)
C6 0.0280(15) 0.0156(14) 0.024(2) 0.0017(12) -0.0078(12) -0.0034(12)
C7 0.036(2) 0.0151(14) 0.024(2) -0.0050(12) 0.0002(13) -0.0099(13)
C8 0.039(2) 0.033(2) 0.024(2) 0.0051(13) -0.0148(14) -0.0197(15)
C9 0.0173(14) 0.024(2) 0.041(2) 0.0050(14) -0.0058(13) -0.0052(12)
C10 0.0278(15) 0.0184(14) 0.0213(15) -0.0033(12) -0.0009(12) -0.0061(12)
C11 0.0161(13) 0.0168(13) 0.0177(14) -0.0013(11) -0.0056(11) -0.0033(11)
N1 0.0151(10) 0.0146(11) 0.0157(11) 0.0000(9) -0.0031(9) -0.0026(9)
C12 0.0147(13) 0.0185(14) 0.0221(15) 0.0016(11) -0.0012(11) -0.0001(11)
C13 0.0202(13) 0.0197(14) 0.0176(14) 0.0002(11) -0.0070(11) -0.0056(11)
C14 0.0132(12) 0.0176(14) 0.0160(13) -0.0041(11) 0.0006(10) -0.0031(10)
C15 0.0189(13) 0.024(2) 0.0214(15) -0.0073(12) -0.0071(11) -0.0003(12)
C16 0.0208(14) 0.028(2) 0.026(2) -0.0132(13) -0.0028(12) -0.0069(12)
C17 0.0223(14) 0.0141(14) 0.030(2) -0.0078(12) 0.0000(12) -0.0045(12)
C18 0.0198(13) 0.0166(14) 0.0228(15) -0.0033(11) -0.0044(11) -0.0007(11)
C19 0.0116(12) 0.0141(13) 0.0164(13) -0.0045(10) 0.0011(10) -0.0004(10)
B1 0.0165(14) 0.0101(14) 0.019(2) 0.0009(12) -0.0049(12) -0.0006(12)
O1 0.0136(8) 0.0159(9) 0.0144(9) -0.0022(7) -0.0029(7) -0.0023(7)
Fe2 0.0205(2) 0.0132(2) 0.0243(2) -0.0025(2) -0.0016(2) -0.0023(2)
C1A 0.0180(13) 0.0130(13) 0.0174(14) 0.0003(10) -0.0054(11) -0.0038(11)
C2A 0.0267(15) 0.0190(15) 0.028(2) -0.0036(12) -0.0134(13) 0.0016(12)
C3A 0.0185(14) 0.0173(15) 0.045(2) -0.0076(13) -0.0077(13) 0.0012(12)
C4A 0.034(2) 0.0159(15) 0.028(2) -0.0059(12) 0.0061(14) -0.0068(13)
C5A 0.034(2) 0.0150(14) 0.0199(15) 0.0008(11) -0.0032(12) -0.0072(12)
C6A 0.031(2) 0.061(3) 0.066(3) 0.006(2) -0.010(2) -0.022(2)
C7A 0.043(2) 0.037(2) 0.051(2) -0.016(2) 0.020(2) -0.022(2)
C8A 0.079(4) 0.102(4) 0.085(4) 0.079(3) -0.045(3) -0.068(3)
C9A 0.026(2) 0.012(2) 0.202(7) -0.007(3) 0.017(3) -0.003(2)
C10A 0.064(3) 0.100(4) 0.095(4) -0.072(4) 0.032(3) -0.060(3)
C11A 0.0170(13) 0.0153(13) 0.0214(14) -0.0023(11) -0.0065(11) -0.0021(11)
N2 0.0133(10) 0.0148(11) 0.0149(11) -0.0011(9) -0.0031(9) -0.0027(9)
C12A 0.0162(13) 0.0195(14) 0.0220(15) -0.0046(11) -0.0062(11) 0.0013(11)
C13A 0.0184(13) 0.0193(14) 0.0144(13) -0.0024(11) -0.0022(11) -0.0022(11)
C14A 0.0179(13) 0.0168(13) 0.0179(14) -0.0001(11) -0.0069(11) -0.0050(11)
C15A 0.0191(14) 0.031(2) 0.0204(15) 0.0002(12) -0.0013(12) -0.0073(12)
C16A 0.027(2) 0.029(2) 0.033(2) 0.0096(14) -0.0066(14) -0.0163(14)
C17A 0.035(2) 0.018(2) 0.041(2) -0.0039(14) -0.0116(15) -0.0077(13)
C18A 0.0226(14) 0.0178(14) 0.026(2) -0.0036(12) -0.0040(12) -0.0023(12)
C19A 0.0154(13) 0.0174(14) 0.0187(14) -0.0012(11) -0.0053(11) -0.0012(11)
B2 0.0145(14) 0.0124(14) 0.017(2) -0.0043(12) -0.0008(12) -0.0005(12)
O2 0.0140(8) 0.0165(9) 0.0166(9) -0.0031(8) -0.0030(7) -0.0045(7)
Fe3 0.0247(2) 0.0130(2) 0.0190(2) -0.0029(2) -0.0078(2) 0.0020(2)
C1B 0.0199(13) 0.0135(13) 0.0177(14) -0.0020(11) -0.0044(11) 0.0012(11)
C2B 0.0214(14) 0.0193(15) 0.025(2) 0.0024(12) -0.0023(12) 0.0024(12)
C3B 0.042(2) 0.0156(15) 0.022(2) -0.0006(12) 0.0027(14) 0.0086(13)
C4B 0.060(2) 0.019(2) 0.0179(15) -0.0028(12) -0.0162(15) 0.0088(15)
C5B 0.039(2) 0.0137(14) 0.027(2) -0.0014(12) -0.0176(14) 0.0038(13)
C6B 0.046(2) 0.024(2) 0.049(2) 0.000(2) -0.026(2) -0.011(2)
C7B 0.027(2) 0.021(2) 0.065(3) 0.005(2) -0.001(2) 0.0013(14)
C8B 0.063(2) 0.017(2) 0.021(2) -0.0018(13) 0.005(2) -0.010(2)
C9B 0.040(2) 0.024(2) 0.029(2) 0.0108(13) -0.0197(14) -0.0080(14)
C10B 0.040(2) 0.0128(14) 0.032(2) -0.0014(12) -0.0031(14) 0.0026(13)
C11B 0.0201(13) 0.0156(13) 0.0151(13) -0.0008(11) -0.0040(11) -0.0041(11)
C12B 0.0140(12) 0.0192(14) 0.0160(13) -0.0025(11) -0.0018(10) -0.0047(11)
N3 0.0106(10) 0.0137(11) 0.0163(11) -0.0022(9) -0.0023(9) -0.0031(9)
C13B 0.0161(13) 0.0191(14) 0.0148(13) -0.0002(11) -0.0068(11) -0.0016(11)
C14B 0.0122(12) 0.0176(13) 0.0172(13) -0.0032(11) -0.0029(10) -0.0015(10)
C15B 0.0163(13) 0.0235(15) 0.0179(14) -0.0001(11) -0.0053(11) 0.0030(11)
C16B 0.0235(14) 0.0178(14) 0.025(2) 0.0010(12) -0.0044(12) 0.0050(12)
C17B 0.0275(15) 0.0165(14) 0.025(2) -0.0044(12) -0.0025(13) -0.0007(12)
C18B 0.0209(14) 0.0201(14) 0.0212(15) -0.0038(11) -0.0064(12) -0.0047(12)
C19B 0.0120(12) 0.0166(13) 0.0169(13) -0.0015(11) 0.0011(10) -0.0029(10)
B3 0.0178(14) 0.0137(15) 0.0140(15) -0.0059(12) -0.0019(12) -0.0012(12)
O3 0.0139(8) 0.0159(9) 0.0146(9) -0.0003(7) -0.0048(7) -0.0030(7)

loop_
_atom_site_label
_atom_site_type_symbol
_atom_site_fract_x
_atom_site_fract_y
_atom_site_fract_z
_atom_site_U_iso_or_equiv
_atom_site_thermal_displace_type
_atom_site_occupancy
_atom_site_calc_flag
_atom_site_refinement_flags
_atom_site_disorder_group
Fe1 Fe -0.05498(4) 0.05767(3) 0.33549(3) 0.01784(10) Uani 1 d . .
C1 C -0.0298(3) 0.1885(2) 0.2850(2) 0.0174(6) Uani 1 d . .
C2 C 0.0411(3) 0.1594(2) 0.3489(2) 0.0229(6) Uani 1 d . .
H2 H 0.0287(3) 0.1854(2) 0.4029(2) 0.027 Uiso 1 calc R .
C3 C 0.1336(3) 0.0849(2) 0.3186(2) 0.0296(7) Uani 1 d . .
H3 H 0.1939(3) 0.0526(2) 0.3487(2) 0.036 Uiso 1 calc R .
C4 C 0.1207(3) 0.0670(2) 0.2361(2) 0.0296(7) Uani 1 d . .
H4 H 0.1704(3) 0.0205(2) 0.2010(2) 0.036 Uiso 1 calc R .
C5 C 0.0196(3) 0.1312(2) 0.2151(2) 0.0229(6) Uani 1 d . .
H5 H -0.0097(3) 0.1351(2) 0.1632(2) 0.027 Uiso 1 calc R .
C6 C -0.0884(3) -0.0487(2) 0.4317(2) 0.0229(6) Uani 1 d . .
H6 H -0.0280(3) -0.0771(2) 0.4635(2) 0.028 Uiso 1 calc R .
C7 C -0.0971(3) -0.0718(2) 0.3498(2) 0.0260(7) Uani 1 d . .
H7 H -0.0441(3) -0.1190(2) 0.3170(2) 0.031 Uiso 1 calc R .
C8 C -0.1982(3) -0.0125(2) 0.3256(2) 0.0298(7) Uani 1 d . .
H8 H -0.2249(3) -0.0125(2) 0.2731(2) 0.036 Uiso 1 calc R .
C9 C -0.2534(3) 0.0468(2) 0.3924(2) 0.0286(7) Uani 1 d . .
H9 H -0.3237(3) 0.0935(2) 0.3932(2) 0.034 Uiso 1 calc R .
C10 C -0.1851(3) 0.0240(2) 0.4576(2) 0.0234(6) Uani 1 d . .
H10 H -0.2016(3) 0.0530(2) 0.5105(2) 0.028 Uiso 1 calc R .
C11 C -0.1286(2) 0.2705(2) 0.2839(2) 0.0166(5) Uani 1 d . .
H111 H -0.1686(2) 0.2697(2) 0.2348(2) 0.020 Uiso 1 calc R .
H112 H -0.2009(2) 0.2680(2) 0.3414(2) 0.020 Uiso 1 calc R .
N1 N -0.0688(2) 0.35600(14) 0.27094(14) 0.0155(5) Uani 1 d . .
C12 C 0.0579(2) 0.3553(2) 0.1974(2) 0.0200(6) Uani 1 d . .
H121 H 0.1260(2) 0.3133(2) 0.2163(2) 0.024 Uiso 1 calc R .
H122 H 0.0866(2) 0.4158(2) 0.1833(2) 0.024 Uiso 1 calc R .
H123 H 0.0450(2) 0.3363(2) 0.1438(2) 0.024 Uiso 1 calc R .
C13 C -0.0453(3) 0.3768(2) 0.3544(2) 0.0187(6) Uani 1 d . .
H131 H 0.0408(3) 0.3459(2) 0.3604(2) 0.022 Uiso 1 calc R .
H132 H -0.1172(3) 0.3577(2) 0.4082(2) 0.022 Uiso 1 calc R .
C14 C -0.0440(2) 0.4773(2) 0.3435(2) 0.0163(6) Uani 1 d . .
C15 C 0.0213(3) 0.5224(2) 0.3854(2) 0.0210(6) Uani 1 d . .
H15 H 0.0683(3) 0.4902(2) 0.4249(2) 0.025 Uiso 1 calc R .
C16 C 0.0170(3) 0.6151(2) 0.3687(2) 0.0246(7) Uani 1 d . .
H16 H 0.0604(3) 0.6470(2) 0.3973(2) 0.029 Uiso 1 calc R .
C17 C -0.0504(3) 0.6610(2) 0.3105(2) 0.0230(6) Uani 1 d . .
H17 H -0.0528(3) 0.7245(2) 0.2987(2) 0.028 Uiso 1 calc R .
C18 C -0.1151(3) 0.6141(2) 0.2691(2) 0.0201(6) Uani 1 d . .
H18 H -0.1609(3) 0.6463(2) 0.2290(2) 0.024 Uiso 1 calc R .
C19 C -0.1138(2) 0.5210(2) 0.2852(2) 0.0150(5) Uani 1 d . .
B1 B -0.1801(3) 0.4533(2) 0.2453(2) 0.0156(6) Uani 1 d . .
O1 O -0.3076(2) 0.43251(11) 0.30116(11) 0.0148(4) Uani 1 d . .
Fe2 Fe -0.55971(4) 0.80054(3) 0.35704(3) 0.02037(10) Uani 1 d . .
C1A C -0.5877(2) 0.6703(2) 0.3571(2) 0.0161(5) Uani 1 d . .
C2A C -0.6717(3) 0.7290(2) 0.3148(2) 0.0238(6) Uani 1 d . .
H2A H -0.6728(3) 0.7294(2) 0.2544(2) 0.029 Uiso 1 calc R .
C3A C -0.7540(3) 0.7871(2) 0.3773(2) 0.0272(7) Uani 1 d . .
H3A H -0.8198(3) 0.8333(2) 0.3665(2) 0.033 Uiso 1 calc R .
C4A C -0.7212(3) 0.7646(2) 0.4585(2) 0.0287(7) Uani 1 d . .
H4A H -0.7607(3) 0.7931(2) 0.5120(2) 0.034 Uiso 1 calc R .
C5A C -0.6191(3) 0.6923(2) 0.4468(2) 0.0239(6) Uani 1 d . .
H5A H -0.5786(3) 0.6634(2) 0.4911(2) 0.029 Uiso 1 calc R .
C6A C -0.3732(3) 0.8186(3) 0.3537(3) 0.0529(11) Uani 1 d . .
H6A H -0.3152(3) 0.7760(3) 0.3781(3) 0.063 Uiso 1 calc R .
C7A C -0.3804(4) 0.8248(2) 0.2691(3) 0.0485(11) Uani 1 d . .
H7A H -0.3285(4) 0.7880(2) 0.2238(3) 0.058 Uiso 1 calc R .
C8A C -0.4781(5) 0.8953(4) 0.2595(4) 0.087(2) Uani 1 d . .
H8A H -0.5062(5) 0.9157(4) 0.2074(4) 0.104 Uiso 1 calc R .
C9A C -0.5261(4) 0.9294(3) 0.3449(5) 0.092(2) Uani 1 d . .
H9A H -0.5934(4) 0.9779(3) 0.3609(5) 0.110 Uiso 1 calc R .
C10A C -0.4602(5) 0.8813(4) 0.3980(4) 0.087(2) Uani 1 d . .
H10A H -0.4729(5) 0.8903(4) 0.4589(4) 0.105 Uiso 1 calc R .
C11A C -0.4856(2) 0.5972(2) 0.3152(2) 0.0176(6) Uani 1 d . .
H11A H -0.4381(2) 0.6200(2) 0.2529(2) 0.021 Uiso 1 calc R .
H12A H -0.4196(2) 0.5826(2) 0.3493(2) 0.021 Uiso 1 calc R .
N2 N -0.5415(2) 0.51365(14) 0.31255(14) 0.0145(4) Uani 1 d . .
C12A C -0.6339(2) 0.5309(2) 0.2569(2) 0.0192(6) Uani 1 d . .
H21A H -0.5867(2) 0.5547(2) 0.1958(2) 0.023 Uiso 1 calc R .
H22A H -0.7081(2) 0.5748(2) 0.2833(2) 0.023 Uiso 1 calc R .
H23A H -0.6681(2) 0.4747(2) 0.2549(2) 0.023 Uiso 1 calc R .
C13A C -0.6083(3) 0.4711(2) 0.4029(2) 0.0179(6) Uani 1 d . .
H31A H -0.7007(3) 0.4995(2) 0.4253(2) 0.021 Uiso 1 calc R .
H32A H -0.5597(3) 0.4767(2) 0.4462(2) 0.021 Uiso 1 calc R .
C14A C -0.6070(2) 0.3739(2) 0.3909(2) 0.0170(5) Uani 1 d . .
C15A C -0.6981(3) 0.3172(2) 0.4434(2) 0.0245(6) Uani 1 d . .
H15A H -0.7678(3) 0.3380(2) 0.4931(2) 0.029 Uiso 1 calc R .
C16A C -0.6871(3) 0.2295(2) 0.4231(2) 0.0299(7) Uani 1 d . .
H16A H -0.7487(3) 0.1896(2) 0.4592(2) 0.036 Uiso 1 calc R .
C17A C -0.5856(3) 0.2005(2) 0.3499(2) 0.0305(7) Uani 1 d . .
H17A H -0.5781(3) 0.1407(2) 0.3355(2) 0.037 Uiso 1 calc R .
C18A C -0.4950(3) 0.2585(2) 0.2977(2) 0.0228(6) Uani 1 d . .
H18A H -0.4255(3) 0.2377(2) 0.2479(2) 0.027 Uiso 1 calc R .
C19A C -0.5043(2) 0.3465(2) 0.3170(2) 0.0172(6) Uani 1 d . .
B2 B -0.4118(3) 0.4245(2) 0.2650(2) 0.0154(6) Uani 1 d . .
O2 O -0.3859(2) 0.43938(11) 0.17106(11) 0.0156(4) Uani 1 d . .
Fe3 Fe -0.22155(4) 0.11916(3) -0.01252(3) 0.01884(10) Uani 1 d . .
C1B C -0.2001(3) 0.2531(2) -0.0242(2) 0.0176(6) Uani 1 d . .
C2B C -0.0742(3) 0.2024(2) -0.0530(2) 0.0239(6) Uani 1 d . .
H2B H -0.0025(3) 0.2007(2) -0.0284(2) 0.029 Uiso 1 calc R .
C3B C -0.0733(3) 0.1550(2) -0.1245(2) 0.0304(7) Uani 1 d . .
H3B H -0.0012(3) 0.1158(2) -0.1560(2) 0.036 Uiso 1 calc R .
C4B C -0.1971(3) 0.1758(2) -0.1410(2) 0.0323(8) Uani 1 d . .
H4B H -0.2232(3) 0.1533(2) -0.1857(2) 0.039 Uiso 1 calc R .
C5B C -0.2771(3) 0.2366(2) -0.0790(2) 0.0253(6) Uani 1 d . .
H5B H -0.3658(3) 0.2615(2) -0.0751(2) 0.030 Uiso 1 calc R .
C6B C -0.3244(3) 0.0117(2) 0.0041(2) 0.0365(8) Uani 1 d . .
H6B H -0.3594(3) -0.0057(2) -0.0391(2) 0.044 Uiso 1 calc R .
C7B C -0.3902(3) 0.0710(2) 0.0687(3) 0.0419(9) Uani 1 d . .
H7B H -0.4776(3) 0.1007(2) 0.0770(3) 0.050 Uiso 1 calc R .
C8B C -0.3045(3) 0.0788(2) 0.1191(2) 0.0368(8) Uani 1 d . .
H8B H -0.3237(3) 0.1147(2) 0.1674(2) 0.044 Uiso 1 calc R .
C9B C -0.1851(3) 0.0241(2) 0.0856(2) 0.0296(7) Uani 1 d . .
H9B H -0.1094(3) 0.0164(2) 0.1070(2) 0.035 Uiso 1 calc R .
C10B C -0.1990(3) -0.0172(2) 0.0140(2) 0.0309(7) Uani 1 d . .
H10B H -0.1337(3) -0.0578(2) -0.0212(2) 0.037 Uiso 1 calc R .
C11B C -0.2437(3) 0.3127(2) 0.0506(2) 0.0170(6) Uani 1 d . .
H11B H -0.3397(3) 0.3094(2) 0.0809(2) 0.020 Uiso 1 calc R .
H12B H -0.1955(3) 0.2893(2) 0.0954(2) 0.020 Uiso 1 calc R .
C12B C -0.0800(2) 0.4164(2) -0.0305(2) 0.0166(5) Uani 1 d . .
H21B H -0.0664(2) 0.4801(2) -0.0471(2) 0.020 Uiso 1 calc R .
H22B H -0.0574(2) 0.3859(2) -0.0852(2) 0.020 Uiso 1 calc R .
H23B H -0.0228(2) 0.3886(2) 0.0067(2) 0.020 Uiso 1 calc R .
N3 N -0.2211(2) 0.40837(14) 0.02093(14) 0.0137(4) Uani 1 d . .
C13B C -0.3083(2) 0.4530(2) -0.0342(2) 0.0164(5) Uani 1 d . .
H31B H -0.3959(2) 0.4292(2) -0.0130(2) 0.020 Uiso 1 calc R .
H32B H -0.2671(2) 0.4432(2) -0.0983(2) 0.020 Uiso 1 calc R .
C14B C -0.3235(2) 0.5517(2) -0.0223(2) 0.0158(5) Uani 1 d . .
C15B C -0.3627(2) 0.6214(2) -0.0801(2) 0.0199(6) Uani 1 d . .
H15B H -0.3867(2) 0.6090(2) -0.1303(2) 0.024 Uiso 1 calc R .
C16B C -0.3661(3) 0.7089(2) -0.0630(2) 0.0238(6) Uani 1 d . .
H16B H -0.3918(3) 0.7574(2) -0.1020(2) 0.029 Uiso 1 calc R .
C17B C -0.3321(3) 0.7260(2) 0.0109(2) 0.0241(6) Uani 1 d . .
H17B H -0.3329(3) 0.7863(2) 0.0218(2) 0.029 Uiso 1 calc R .
C18B C -0.2968(3) 0.6557(2) 0.0691(2) 0.0202(6) Uani 1 d . .
H18B H -0.2746(3) 0.6685(2) 0.1199(2) 0.024 Uiso 1 calc R .
C19B C -0.2934(2) 0.5666(2) 0.0544(2) 0.0163(5) Uani 1 d . .
B3 B -0.2664(3) 0.4725(2) 0.1141(2) 0.0154(6) Uani 1 d . .
O3 O -0.1589(2) 0.46293(11) 0.15121(11) 0.0147(4) Uani 1 d . .

loop_
_atom_type_symbol
_atom_type_description
_atom_type_scat_dispersion_real
_atom_type_scat_dispersion_imag
_atom_type_scat_source
C C 0.0033 0.0016 'International Tables Vol C Tables 4.2.6.8 and 6.1.1.4'
H H 0.0000 0.0000 'International Tables Vol C Tables 4.2.6.8 and 6.1.1.4'
B B 0.0013 0.0007 'International Tables Vol C Tables 4.2.6.8 and 6.1.1.4'
N N 0.0061 0.0033 'International Tables Vol C Tables 4.2.6.8 and 6.1.1.4'
O O 0.0106 0.0060 'International Tables Vol C Tables 4.2.6.8 and 6.1.1.4'
Fe Fe 0.3463 0.8444 'International Tables Vol C Tables 4.2.6.8 and 6.1.1.4'

loop_
_geom_angle_atom_site_label_1
_geom_angle_atom_site_label_2
_geom_angle_atom_site_label_3
_geom_angle
_geom_angle_site_symmetry_1
_geom_angle_site_symmetry_3
_geom_angle_publ_flag
C8 Fe1 C2 162.05(12) . . ?
C8 Fe1 C6 68.10(12) . . ?
C2 Fe1 C6 120.56(12) . . ?
C8 Fe1 C3 156.37(13) . . ?
C2 Fe1 C3 40.74(11) . . ?
C6 Fe1 C3 106.21(12) . . ?
C8 Fe1 C10 67.79(12) . . ?
C2 Fe1 C10 107.69(11) . . ?
C6 Fe1 C10 40.39(11) . . ?
C3 Fe1 C10 123.65(13) . . ?
C8 Fe1 C7 40.42(12) . . ?
C2 Fe1 C7 155.83(12) . . ?
C6 Fe1 C7 40.59(11) . . ?
C3 Fe1 C7 120.39(12) . . ?
C10 Fe1 C7 67.90(11) . . ?
C8 Fe1 C4 121.97(13) . . ?
C2 Fe1 C4 68.41(12) . . ?
C6 Fe1 C4 123.06(12) . . ?
C3 Fe1 C4 40.50(12) . . ?
C10 Fe1 C4 159.72(12) . . ?
C7 Fe1 C4 107.03(11) . . ?
C8 Fe1 C5 109.06(12) . . ?
C2 Fe1 C5 68.21(11) . . ?
C6 Fe1 C5 160.63(11) . . ?
C3 Fe1 C5 68.29(12) . . ?
C10 Fe1 C5 158.02(11) . . ?
C7 Fe1 C5 124.82(11) . . ?
C4 Fe1 C5 40.85(11) . . ?
C8 Fe1 C9 40.45(12) . . ?
C2 Fe1 C9 124.95(12) . . ?
C6 Fe1 C9 68.12(12) . . ?
C3 Fe1 C9 160.77(13) . . ?
C10 Fe1 C9 40.32(12) . . ?
C7 Fe1 C9 68.08(12) . . ?
C4 Fe1 C9 157.99(13) . . ?
C5 Fe1 C9 123.05(12) . . ?
C8 Fe1 C1 125.75(12) . . ?
C2 Fe1 C1 40.65(10) . . ?
C6 Fe1 C1 156.54(11) . . ?
C3 Fe1 C1 68.56(11) . . ?
C10 Fe1 C1 122.19(11) . . ?
C7 Fe1 C1 161.89(12) . . ?
C4 Fe1 C1 68.70(11) . . ?
C5 Fe1 C1 40.63(10) . . ?
C9 Fe1 C1 108.89(11) . . ?
C2 C1 C5 107.3(2) . . ?
C2 C1 C11 127.6(2) . . ?
C5 C1 C11 124.8(2) . . ?
C2 C1 Fe1 69.2(2) . . ?
C5 C1 Fe1 69.55(15) . . ?
C11 C1 Fe1 131.5(2) . . ?
C3 C2 C1 108.5(3) . . ?
C3 C2 Fe1 69.7(2) . . ?
C1 C2 Fe1 70.19(15) . . ?
C4 C3 C2 108.3(3) . . ?
C4 C3 Fe1 70.0(2) . . ?
C2 C3 Fe1 69.6(2) . . ?
C3 C4 C5 107.6(3) . . ?
C3 C4 Fe1 69.5(2) . . ?
C5 C4 Fe1 69.7(2) . . ?
C1 C5 C4 108.3(3) . . ?
C1 C5 Fe1 69.8(2) . . ?
C4 C5 Fe1 69.5(2) . . ?
C10 C6 C7 107.7(3) . . ?
C10 C6 Fe1 69.9(2) . . ?
C7 C6 Fe1 69.9(2) . . ?
C8 C7 C6 107.8(3) . . ?
C8 C7 Fe1 69.6(2) . . ?
C6 C7 Fe1 69.5(2) . . ?
C7 C8 C9 108.5(3) . . ?
C7 C8 Fe1 70.0(2) . . ?
C9 C8 Fe1 70.2(2) . . ?
C10 C9 C8 107.4(3) . . ?
C10 C9 Fe1 69.6(2) . . ?
C8 C9 Fe1 69.4(2) . . ?
C6 C10 C9 108.6(2) . . ?
C6 C10 Fe1 69.7(2) . . ?
C9 C10 Fe1 70.1(2) . . ?
N1 C11 C1 113.2(2) . . ?
C12 N1 C11 111.5(2) . . ?
C12 N1 C13 109.0(2) . . ?
C11 N1 C13 112.6(2) . . ?
C12 N1 B1 108.2(2) . . ?
C11 N1 B1 112.1(2) . . ?
C13 N1 B1 103.0(2) . . ?
N1 C13 C14 105.1(2) . . ?
C15 C14 C19 122.9(3) . . ?
C15 C14 C13 124.4(3) . . ?
C19 C14 C13 112.7(2) . . ?
C16 C15 C14 118.9(3) . . ?
C17 C16 C15 120.0(3) . . ?
C16 C17 C18 119.9(3) . . ?
C19 C18 C17 121.5(3) . . ?
C14 C19 C18 116.8(2) . . ?
C14 C19 B1 113.1(2) . . ?
C18 C19 B1 130.1(2) . . ?
O3 B1 O1 117.5(2) . . ?
O3 B1 C19 117.3(2) . . ?
O1 B1 C19 113.9(2) . . ?
O3 B1 N1 107.0(2) . . ?
O1 B1 N1 103.4(2) . . ?
C19 B1 N1 93.0(2) . . ?
B2 O1 B1 121.9(2) . . ?
C9A Fe2 C10A 38.5(2) . . ?
C9A Fe2 C8A 41.5(2) . . ?
C10A Fe2 C8A 66.9(2) . . ?
C9A Fe2 C2A 136.9(2) . . ?
C10A Fe2 C2A 174.9(2) . . ?
C8A Fe2 C2A 111.0(2) . . ?
C9A Fe2 C6A 65.5(2) . . ?
C10A Fe2 C6A 38.6(2) . . ?
C8A Fe2 C6A 66.6(2) . . ?
C2A Fe2 C6A 145.66(15) . . ?
C9A Fe2 C3A 112.25(15) . . ?
C10A Fe2 C3A 135.2(2) . . ?
C8A Fe2 C3A 117.0(2) . . ?
C2A Fe2 C3A 40.87(11) . . ?
C6A Fe2 C3A 172.4(2) . . ?
C9A Fe2 C7A 67.4(2) . . ?
C10A Fe2 C7A 65.5(2) . . ?
C8A Fe2 C7A 40.6(2) . . ?
C2A Fe2 C7A 116.27(14) . . ?
C6A Fe2 C7A 38.7(2) . . ?
C3A Fe2 C7A 148.3(2) . . ?
C9A Fe2 C4A 115.6(2) . . ?
C10A Fe2 C4A 110.60(15) . . ?
C8A Fe2 C4A 147.5(2) . . ?
C2A Fe2 C4A 68.43(12) . . ?
C6A Fe2 C4A 132.9(2) . . ?
C3A Fe2 C4A 40.53(12) . . ?
C7A Fe2 C4A 170.4(2) . . ?
C9A Fe2 C1A 174.9(2) . . ?
C10A Fe2 C1A 144.1(2) . . ?
C8A Fe2 C1A 133.4(2) . . ?
C2A Fe2 C1A 40.74(10) . . ?
C6A Fe2 C1A 114.16(14) . . ?
C3A Fe2 C1A 68.75(11) . . ?
C7A Fe2 C1A 108.91(12) . . ?
C4A Fe2 C1A 68.66(10) . . ?
C9A Fe2 C5A 144.3(2) . . ?
C10A Fe2 C5A 114.4(2) . . ?
C8A Fe2 C5A 171.6(2) . . ?
C2A Fe2 C5A 68.37(12) . . ?
C6A Fe2 C5A 108.85(15) . . ?
C3A Fe2 C5A 68.37(12) . . ?
C7A Fe2 C5A 131.60(15) . . ?
C4A Fe2 C5A 40.65(11) . . ?
C1A Fe2 C5A 40.80(10) . . ?
C2A C1A C5A 107.4(2) . . ?
C2A C1A C11A 126.1(2) . . ?
C5A C1A C11A 126.5(2) . . ?
C2A C1A Fe2 69.2(2) . . ?
C5A C1A Fe2 69.80(15) . . ?
C11A C1A Fe2 126.9(2) . . ?
C1A C2A C3A 108.4(3) . . ?
C1A C2A Fe2 70.06(15) . . ?
C3A C2A Fe2 69.7(2) . . ?
C4A C3A C2A 107.9(3) . . ?
C4A C3A Fe2 69.9(2) . . ?
C2A C3A Fe2 69.4(2) . . ?
C3A C4A C5A 108.3(2) . . ?
C3A C4A Fe2 69.6(2) . . ?
C5A C4A Fe2 70.0(2) . . ?
C4A C5A C1A 108.0(3) . . ?
C4A C5A Fe2 69.3(2) . . ?
C1A C5A Fe2 69.4(2) . . ?
C10A C6A C7A 109.5(5) . . ?
C10A C6A Fe2 70.2(2) . . ?
C7A C6A Fe2 70.9(2) . . ?
C6A C7A C8A 107.8(4) . . ?
C6A C7A Fe2 70.4(2) . . ?
C8A C7A Fe2 69.3(2) . . ?
C7A C8A C9A 104.8(4) . . ?
C7A C8A Fe2 70.2(2) . . ?
C9A C8A Fe2 68.8(2) . . ?
C10A C9A C8A 107.7(4) . . ?
C10A C9A Fe2 71.0(2) . . ?
C8A C9A Fe2 69.8(2) . . ?
C9A C10A C6A 110.1(5) . . ?
C9A C10A Fe2 70.4(3) . . ?
C6A C10A Fe2 71.2(2) . . ?
N2 C11A C1A 114.0(2) . . ?
C12A N2 C13A 110.1(2) . . ?
C12A N2 C11A 110.7(2) . . ?
C13A N2 C11A 113.1(2) . . ?
C12A N2 B2 107.4(2) . . ?
C13A N2 B2 102.8(2) . . ?
C11A N2 B2 112.4(2) . . ?
N2 C13A C14A 105.2(2) . . ?
C15A C14A C19A 122.1(2) . . ?
C15A C14A C13A 125.5(2) . . ?
C19A C14A C13A 112.3(2) . . ?
C14A C15A C16A 119.4(3) . . ?
C17A C16A C15A 119.6(3) . . ?
C18A C17A C16A 120.3(3) . . ?
C17A C18A C19A 121.0(3) . . ?
C18A C19A C14A 117.6(2) . . ?
C18A C19A B2 129.0(2) . . ?
C14A C19A B2 113.4(2) . . ?
O2 B2 O1 117.6(2) . . ?
O2 B2 C19A 117.1(2) . . ?
O1 B2 C19A 114.7(2) . . ?
O2 B2 N2 106.6(2) . . ?
O1 B2 N2 103.5(2) . . ?
C19A B2 N2 92.3(2) . . ?
B2 O2 B3 121.9(2) . . ?
C7B Fe3 C8B 40.60(14) . . ?
C7B Fe3 C4B 124.72(15) . . ?
C8B Fe3 C4B 162.28(14) . . ?
C7B Fe3 C6B 40.52(13) . . ?
C8B Fe3 C6B 68.11(13) . . ?
C4B Fe3 C6B 106.94(14) . . ?
C7B Fe3 C5B 106.82(13) . . ?
C8B Fe3 C5B 125.19(12) . . ?
C4B Fe3 C5B 41.11(11) . . ?
C6B Fe3 C5B 119.63(13) . . ?
C7B Fe3 C3B 161.70(14) . . ?
C8B Fe3 C3B 156.34(14) . . ?
C4B Fe3 C3B 40.32(13) . . ?
C6B Fe3 C3B 125.07(13) . . ?
C5B Fe3 C3B 68.55(12) . . ?
C7B Fe3 C10B 67.74(12) . . ?
C8B Fe3 C10B 68.01(12) . . ?
C4B Fe3 C10B 119.90(12) . . ?
C6B Fe3 C10B 39.92(13) . . ?
C5B Fe3 C10B 154.37(12) . . ?
C3B Fe3 C10B 108.30(12) . . ?
C7B Fe3 C9B 68.17(13) . . ?
C8B Fe3 C9B 40.52(13) . . ?
C4B Fe3 C9B 155.19(12) . . ?
C6B Fe3 C9B 67.97(13) . . ?
C5B Fe3 C9B 162.88(12) . . ?
C3B Fe3 C9B 121.33(12) . . ?
C10B Fe3 C9B 40.62(12) . . ?
C7B Fe3 C2B 155.98(13) . . ?
C8B Fe3 C2B 121.66(13) . . ?
C4B Fe3 C2B 68.05(13) . . ?
C6B Fe3 C2B 162.62(12) . . ?
C5B Fe3 C2B 68.34(12) . . ?
C3B Fe3 C2B 40.52(11) . . ?
C10B Fe3 C2B 126.80(12) . . ?
C9B Fe3 C2B 109.14(12) . . ?
C7B Fe3 C1B 120.37(12) . . ?
C8B Fe3 C1B 108.10(11) . . ?
C4B Fe3 C1B 68.74(11) . . ?
C6B Fe3 C1B 154.97(12) . . ?
C5B Fe3 C1B 40.86(11) . . ?
C3B Fe3 C1B 68.51(10) . . ?
C10B Fe3 C1B 163.73(12) . . ?
C9B Fe3 C1B 126.26(11) . . ?
C2B Fe3 C1B 40.58(10) . . ?
C2B C1B C5B 107.3(2) . . ?
C2B C1B C11B 126.2(2) . . ?
C5B C1B C11B 126.5(2) . . ?
C2B C1B Fe3 69.6(2) . . ?
C5B C1B Fe3 69.06(15) . . ?
C11B C1B Fe3 126.4(2) . . ?
C3B C2B C1B 108.5(3) . . ?
C3B C2B Fe3 69.4(2) . . ?
C1B C2B Fe3 69.8(2) . . ?
C4B C3B C2B 108.2(2) . . ?
C4B C3B Fe3 69.6(2) . . ?
C2B C3B Fe3 70.1(2) . . ?
C3B C4B C5B 108.3(3) . . ?
C3B C4B Fe3 70.1(2) . . ?
C5B C4B Fe3 69.6(2) . . ?
C1B C5B C4B 107.6(3) . . ?
C1B C5B Fe3 70.1(2) . . ?
C4B C5B Fe3 69.3(2) . . ?
C10B C6B C7B 108.2(3) . . ?
C10B C6B Fe3 70.3(2) . . ?
C7B C6B Fe3 69.3(2) . . ?
C6B C7B C8B 108.0(3) . . ?
C6B C7B Fe3 70.1(2) . . ?
C8B C7B Fe3 69.9(2) . . ?
C7B C8B C9B 108.1(3) . . ?
C7B C8B Fe3 69.5(2) . . ?
C9B C8B Fe3 70.3(2) . . ?
C8B C9B C10B 107.2(3) . . ?
C8B C9B Fe3 69.2(2) . . ?
C10B C9B Fe3 69.7(2) . . ?
C6B C10B C9B 108.4(3) . . ?
C6B C10B Fe3 69.7(2) . . ?
C9B C10B Fe3 69.7(2) . . ?
N3 C11B C1B 114.3(2) . . ?
C12B N3 C11B 110.8(2) . . ?
C12B N3 C13B 109.6(2) . . ?
C11B N3 C13B 112.1(2) . . ?
C12B N3 B3 109.5(2) . . ?
C11B N3 B3 111.2(2) . . ?
C13B N3 B3 103.4(2) . . ?
N3 C13B C14B 105.6(2) . . ?
C19B C14B C15B 122.5(2) . . ?
C19B C14B C13B 112.2(2) . . ?
C15B C14B C13B 125.3(2) . . ?
C16B C15B C14B 118.9(3) . . ?
C15B C16B C17B 120.0(3) . . ?
C16B C17B C18B 120.4(3) . . ?
C17B C18B C19B 121.1(3) . . ?
C18B C19B C14B 117.1(3) . . ?
C18B C19B B3 131.5(2) . . ?
C14B C19B B3 111.4(2) . . ?
O3 B3 O2 116.2(2) . . ?
O3 B3 C19B 118.0(2) . . ?
O2 B3 C19B 112.6(2) . . ?
O3 B3 N3 108.8(2) . . ?
O2 B3 N3 103.9(2) . . ?
C19B B3 N3 93.7(2) . . ?
B1 O3 B3 121.3(2) . . ?

loop_
_geom_bond_atom_site_label_1
_geom_bond_atom_site_label_2
_geom_bond_distance
_geom_bond_site_symmetry_2
_geom_bond_publ_flag
Fe1 C8 2.033(3) . ?
Fe1 C2 2.033(3) . ?
Fe1 C6 2.034(3) . ?
Fe1 C3 2.035(3) . ?
Fe1 C10 2.036(3) . ?
Fe1 C7 2.038(3) . ?
Fe1 C4 2.041(3) . ?
Fe1 C5 2.043(3) . ?
Fe1 C9 2.043(3) . ?
Fe1 C1 2.047(3) . ?
C1 C2 1.417(4) . ?
C1 C5 1.420(4) . ?
C1 C11 1.507(4) . ?
C2 C3 1.416(4) . ?
C3 C4 1.411(4) . ?
C4 C5 1.425(4) . ?
C6 C10 1.405(4) . ?
C6 C7 1.412(4) . ?
C7 C8 1.406(4) . ?
C8 C9 1.409(4) . ?
C9 C10 1.406(4) . ?
C11 N1 1.483(3) . ?
N1 C12 1.481(3) . ?
N1 C13 1.490(3) . ?
N1 B1 1.829(4) . ?
C13 C14 1.507(3) . ?
C14 C15 1.387(3) . ?
C14 C19 1.389(4) . ?
C15 C16 1.385(4) . ?
C16 C17 1.381(4) . ?
C17 C18 1.395(4) . ?
C18 C19 1.392(4) . ?
C19 B1 1.614(4) . ?
B1 O3 1.413(3) . ?
B1 O1 1.421(3) . ?
O1 B2 1.417(3) . ?
Fe2 C9A 2.004(4) . ?
Fe2 C10A 2.012(4) . ?
Fe2 C8A 2.017(4) . ?
Fe2 C2A 2.023(3) . ?
Fe2 C6A 2.024(3) . ?
Fe2 C3A 2.026(3) . ?
Fe2 C7A 2.029(3) . ?
Fe2 C4A 2.030(3) . ?
Fe2 C1A 2.034(2) . ?
Fe2 C5A 2.039(3) . ?
C1A C2A 1.412(4) . ?
C1A C5A 1.420(4) . ?
C1A C11A 1.502(3) . ?
C2A C3A 1.414(4) . ?
C3A C4A 1.405(4) . ?
C4A C5A 1.414(4) . ?
C6A C10A 1.334(6) . ?
C6A C7A 1.343(5) . ?
C7A C8A 1.402(6) . ?
C8A C9A 1.424(7) . ?
C9A C10A 1.324(8) . ?
C11A N2 1.484(3) . ?
N2 C12A 1.477(3) . ?
N2 C13A 1.478(3) . ?
N2 B2 1.842(3) . ?
C13A C14A 1.506(3) . ?
C14A C15A 1.379(3) . ?
C14A C19A 1.392(3) . ?
C15A C16A 1.388(4) . ?
C16A C17A 1.387(4) . ?
C17A C18A 1.386(4) . ?
C18A C19A 1.391(4) . ?
C19A B2 1.610(4) . ?
B2 O2 1.406(3) . ?
O2 B3 1.423(3) . ?
Fe3 C7B 2.020(3) . ?
Fe3 C8B 2.024(3) . ?
Fe3 C4B 2.029(3) . ?
Fe3 C6B 2.031(3) . ?
Fe3 C5B 2.034(3) . ?
Fe3 C3B 2.036(3) . ?
Fe3 C10B 2.039(3) . ?
Fe3 C9B 2.040(3) . ?
Fe3 C2B 2.044(3) . ?
Fe3 C1B 2.047(3) . ?
C1B C2B 1.419(4) . ?
C1B C5B 1.425(4) . ?
C1B C11B 1.500(3) . ?
C2B C3B 1.413(4) . ?
C3B C4B 1.401(4) . ?
C4B C5B 1.426(4) . ?
C6B C10B 1.389(4) . ?
C6B C7B 1.403(5) . ?
C7B C8B 1.403(5) . ?
C8B C9B 1.407(4) . ?
C9B C10B 1.416(4) . ?
C11B N3 1.486(3) . ?
C12B N3 1.483(3) . ?
N3 C13B 1.487(3) . ?
N3 B3 1.775(3) . ?
C13B C14B 1.509(3) . ?
C14B C19B 1.393(4) . ?
C14B C15B 1.393(4) . ?
C15B C16B 1.381(4) . ?
C16B C17B 1.383(4) . ?
C17B C18B 1.388(4) . ?
C18B C19B 1.392(4) . ?
C19B B3 1.629(4) . ?
B3 O3 1.415(3) . ?

loop_
_geom_torsion_atom_site_label_1
_geom_torsion_atom_site_label_2
_geom_torsion_atom_site_label_3
_geom_torsion_atom_site_label_4
_geom_torsion
_geom_torsion_site_symmetry_1
_geom_torsion_site_symmetry_2
_geom_torsion_site_symmetry_3
_geom_torsion_site_symmetry_4
_geom_torsion_publ_flag
C8 Fe1 C1 C2 163.9(2) . . . . ?
C2 Fe1 C1 C2 0.0 . . . . ?
C6 Fe1 C1 C2 43.7(3) . . . . ?
C3 Fe1 C1 C2 -37.6(2) . . . . ?
C10 Fe1 C1 C2 79.5(2) . . . . ?
C7 Fe1 C1 C2 -160.8(3) . . . . ?
C4 Fe1 C1 C2 -81.2(2) . . . . ?
C5 Fe1 C1 C2 -118.8(2) . . . . ?
C9 Fe1 C1 C2 122.1(2) . . . . ?
C8 Fe1 C1 C5 -77.2(2) . . . . ?
C2 Fe1 C1 C5 118.8(2) . . . . ?
C6 Fe1 C1 C5 162.5(3) . . . . ?
C3 Fe1 C1 C5 81.2(2) . . . . ?
C10 Fe1 C1 C5 -161.6(2) . . . . ?
C7 Fe1 C1 C5 -42.0(4) . . . . ?
C4 Fe1 C1 C5 37.6(2) . . . . ?
C5 Fe1 C1 C5 0.0 . . . . ?
C9 Fe1 C1 C5 -119.1(2) . . . . ?
C8 Fe1 C1 C11 41.7(3) . . . . ?
C2 Fe1 C1 C11 -122.3(3) . . . . ?
C6 Fe1 C1 C11 -78.6(4) . . . . ?
C3 Fe1 C1 C11 -159.9(3) . . . . ?
C10 Fe1 C1 C11 -42.8(3) . . . . ?
C7 Fe1 C1 C11 76.9(4) . . . . ?
C4 Fe1 C1 C11 156.5(3) . . . . ?
C5 Fe1 C1 C11 118.9(3) . . . . ?
C9 Fe1 C1 C11 -0.2(3) . . . . ?
C5 C1 C2 C3 0.1(3) . . . . ?
C11 C1 C2 C3 -173.7(2) . . . . ?
Fe1 C1 C2 C3 59.4(2) . . . . ?
C5 C1 C2 Fe1 -59.3(2) . . . . ?
C11 C1 C2 Fe1 127.0(3) . . . . ?
Fe1 C1 C2 Fe1 0.0 . . . . ?
C8 Fe1 C2 C3 -166.2(4) . . . . ?
C6 Fe1 C2 C3 79.1(2) . . . . ?
C3 Fe1 C2 C3 0.0 . . . . ?
C10 Fe1 C2 C3 121.4(2) . . . . ?
C7 Fe1 C2 C3 46.1(3) . . . . ?
C4 Fe1 C2 C3 -37.5(2) . . . . ?
C5 Fe1 C2 C3 -81.6(2) . . . . ?
C9 Fe1 C2 C3 162.5(2) . . . . ?
C1 Fe1 C2 C3 -119.5(2) . . . . ?
C8 Fe1 C2 C1 -46.8(4) . . . . ?
C6 Fe1 C2 C1 -161.4(2) . . . . ?
C3 Fe1 C2 C1 119.5(2) . . . . ?
C10 Fe1 C2 C1 -119.1(2) . . . . ?
C7 Fe1 C2 C1 165.6(2) . . . . ?
C4 Fe1 C2 C1 82.0(2) . . . . ?
C5 Fe1 C2 C1 37.9(2) . . . . ?
C9 Fe1 C2 C1 -78.0(2) . . . . ?
C1 Fe1 C2 C1 0.0 . . . . ?
C1 C2 C3 C4 -0.2(3) . . . . ?
Fe1 C2 C3 C4 59.5(2) . . . . ?
C1 C2 C3 Fe1 -59.7(2) . . . . ?
Fe1 C2 C3 Fe1 0.0 . . . . ?
C8 Fe1 C3 C4 50.0(4) . . . . ?
C2 Fe1 C3 C4 -119.4(2) . . . . ?
C6 Fe1 C3 C4 122.3(2) . . . . ?
C10 Fe1 C3 C4 162.9(2) . . . . ?
C7 Fe1 C3 C4 80.6(2) . . . . ?
C4 Fe1 C3 C4 0.0 . . . . ?
C5 Fe1 C3 C4 -38.1(2) . . . . ?
C9 Fe1 C3 C4 -167.9(3) . . . . ?
C1 Fe1 C3 C4 -81.9(2) . . . . ?
C8 Fe1 C3 C2 169.5(3) . . . . ?
C2 Fe1 C3 C2 0.0 . . . . ?
C6 Fe1 C3 C2 -118.3(2) . . . . ?
C10 Fe1 C3 C2 -77.7(2) . . . . ?
C7 Fe1 C3 C2 -160.0(2) . . . . ?
C4 Fe1 C3 C2 119.4(2) . . . . ?
C5 Fe1 C3 C2 81.4(2) . . . . ?
C9 Fe1 C3 C2 -48.5(4) . . . . ?
C1 Fe1 C3 C2 37.5(2) . . . . ?
C2 C3 C4 C5 0.2(3) . . . . ?
Fe1 C3 C4 C5 59.5(2) . . . . ?
C2 C3 C4 Fe1 -59.2(2) . . . . ?
Fe1 C3 C4 Fe1 0.0 . . . . ?
C8 Fe1 C4 C3 -158.8(2) . . . . ?
C2 Fe1 C4 C3 37.7(2) . . . . ?
C6 Fe1 C4 C3 -75.6(2) . . . . ?
C3 Fe1 C4 C3 0.0 . . . . ?
C10 Fe1 C4 C3 -45.0(4) . . . . ?
C7 Fe1 C4 C3 -117.1(2) . . . . ?
C5 Fe1 C4 C3 118.9(2) . . . . ?
C9 Fe1 C4 C3 169.4(3) . . . . ?
C1 Fe1 C4 C3 81.5(2) . . . . ?
C8 Fe1 C4 C5 82.3(2) . . . . ?
C2 Fe1 C4 C5 -81.2(2) . . . . ?
C6 Fe1 C4 C5 165.5(2) . . . . ?
C3 Fe1 C4 C5 -118.9(2) . . . . ?
C10 Fe1 C4 C5 -163.9(3) . . . . ?
C7 Fe1 C4 C5 124.0(2) . . . . ?
C5 Fe1 C4 C5 0.0 . . . . ?
C9 Fe1 C4 C5 50.5(4) . . . . ?
C1 Fe1 C4 C5 -37.4(2) . . . . ?
C2 C1 C5 C4 0.0(3) . . . . ?
C11 C1 C5 C4 174.0(2) . . . . ?
Fe1 C1 C5 C4 -59.0(2) . . . . ?
C2 C1 C5 Fe1 59.1(2) . . . . ?
C11 C1 C5 Fe1 -127.0(2) . . . . ?
Fe1 C1 C5 Fe1 0.0 . . . . ?
C3 C4 C5 C1 -0.2(3) . . . . ?
Fe1 C4 C5 C1 59.2(2) . . . . ?
C3 C4 C5 Fe1 -59.4(2) . . . . ?
Fe1 C4 C5 Fe1 0.0 . . . . ?
C8 Fe1 C5 C1 123.1(2) . . . . ?
C2 Fe1 C5 C1 -37.9(2) . . . . ?
C6 Fe1 C5 C1 -158.8(3) . . . . ?
C3 Fe1 C5 C1 -81.9(2) . . . . ?
C10 Fe1 C5 C1 45.4(4) . . . . ?
C7 Fe1 C5 C1 165.3(2) . . . . ?
C4 Fe1 C5 C1 -119.7(2) . . . . ?
C9 Fe1 C5 C1 80.5(2) . . . . ?
C1 Fe1 C5 C1 0.0 . . . . ?
C8 Fe1 C5 C4 -117.2(2) . . . . ?
C2 Fe1 C5 C4 81.8(2) . . . . ?
C6 Fe1 C5 C4 -39.2(4) . . . . ?
C3 Fe1 C5 C4 37.7(2) . . . . ?
C10 Fe1 C5 C4 165.1(3) . . . . ?
C7 Fe1 C5 C4 -75.0(2) . . . . ?
C4 Fe1 C5 C4 0.0 . . . . ?
C9 Fe1 C5 C4 -159.8(2) . . . . ?
C1 Fe1 C5 C4 119.7(2) . . . . ?
C8 Fe1 C6 C10 -81.0(2) . . . . ?
C2 Fe1 C6 C10 81.4(2) . . . . ?
C3 Fe1 C6 C10 123.3(2) . . . . ?
C10 Fe1 C6 C10 0.0 . . . . ?
C7 Fe1 C6 C10 -118.7(2) . . . . ?
C4 Fe1 C6 C10 164.2(2) . . . . ?
C5 Fe1 C6 C10 -166.3(3) . . . . ?
C9 Fe1 C6 C10 -37.3(2) . . . . ?
C1 Fe1 C6 C10 49.9(3) . . . . ?
C8 Fe1 C6 C7 37.6(2) . . . . ?
C2 Fe1 C6 C7 -159.9(2) . . . . ?
C3 Fe1 C6 C7 -118.1(2) . . . . ?
C10 Fe1 C6 C7 118.7(2) . . . . ?
C7 Fe1 C6 C7 0.0 . . . . ?
C4 Fe1 C6 C7 -77.1(2) . . . . ?
C5 Fe1 C6 C7 -47.6(4) . . . . ?
C9 Fe1 C6 C7 81.4(2) . . . . ?
C1 Fe1 C6 C7 168.6(2) . . . . ?
C10 C6 C7 C8 0.6(3) . . . . ?
Fe1 C6 C7 C8 -59.3(2) . . . . ?
C10 C6 C7 Fe1 59.9(2) . . . . ?
Fe1 C6 C7 Fe1 0.0 . . . . ?
C8 Fe1 C7 C8 0.0 . . . . ?
C2 Fe1 C7 C8 165.3(3) . . . . ?
C6 Fe1 C7 C8 119.1(2) . . . . ?
C3 Fe1 C7 C8 -161.7(2) . . . . ?
C10 Fe1 C7 C8 81.2(2) . . . . ?
C4 Fe1 C7 C8 -119.6(2) . . . . ?
C5 Fe1 C7 C8 -78.3(2) . . . . ?
C9 Fe1 C7 C8 37.6(2) . . . . ?
C1 Fe1 C7 C8 -46.2(4) . . . . ?
C8 Fe1 C7 C6 -119.1(2) . . . . ?
C2 Fe1 C7 C6 46.2(3) . . . . ?
C6 Fe1 C7 C6 0.0 . . . . ?
C3 Fe1 C7 C6 79.2(2) . . . . ?
C10 Fe1 C7 C6 -37.9(2) . . . . ?
C4 Fe1 C7 C6 121.3(2) . . . . ?
C5 Fe1 C7 C6 162.6(2) . . . . ?
C9 Fe1 C7 C6 -81.5(2) . . . . ?
C1 Fe1 C7 C6 -165.3(3) . . . . ?
C6 C7 C8 C9 -0.6(3) . . . . ?
Fe1 C7 C8 C9 -59.9(2) . . . . ?
C6 C7 C8 Fe1 59.3(2) . . . . ?
Fe1 C7 C8 Fe1 0.0 . . . . ?
C2 Fe1 C8 C7 -160.3(3) . . . . ?
C6 Fe1 C8 C7 -37.8(2) . . . . ?
C3 Fe1 C8 C7 42.5(4) . . . . ?
C10 Fe1 C8 C7 -81.5(2) . . . . ?
C7 Fe1 C8 C7 0.0 . . . . ?
C4 Fe1 C8 C7 78.4(2) . . . . ?
C5 Fe1 C8 C7 121.7(2) . . . . ?
C9 Fe1 C8 C7 -119.3(3) . . . . ?
C1 Fe1 C8 C7 163.9(2) . . . . ?
C2 Fe1 C8 C9 -41.0(5) . . . . ?
C6 Fe1 C8 C9 81.5(2) . . . . ?
C3 Fe1 C8 C9 161.8(3) . . . . ?
C10 Fe1 C8 C9 37.8(2) . . . . ?
C7 Fe1 C8 C9 119.3(3) . . . . ?
C4 Fe1 C8 C9 -162.3(2) . . . . ?
C5 Fe1 C8 C9 -119.0(2) . . . . ?
C9 Fe1 C8 C9 0.0 . . . . ?
C1 Fe1 C8 C9 -76.7(2) . . . . ?
C7 C8 C9 C10 0.3(3) . . . . ?
Fe1 C8 C9 C10 -59.4(2) . . . . ?
C7 C8 C9 Fe1 59.7(2) . . . . ?
Fe1 C8 C9 Fe1 0.0 . . . . ?
C8 Fe1 C9 C10 118.8(2) . . . . ?
C2 Fe1 C9 C10 -75.5(2) . . . . ?
C6 Fe1 C9 C10 37.3(2) . . . . ?
C3 Fe1 C9 C10 -38.9(4) . . . . ?
C10 Fe1 C9 C10 0.0 . . . . ?
C7 Fe1 C9 C10 81.2(2) . . . . ?
C4 Fe1 C9 C10 162.4(3) . . . . ?
C5 Fe1 C9 C10 -160.6(2) . . . . ?
C1 Fe1 C9 C10 -117.8(2) . . . . ?
C8 Fe1 C9 C8 0.0 . . . . ?
C2 Fe1 C9 C8 165.7(2) . . . . ?
C6 Fe1 C9 C8 -81.5(2) . . . . ?
C3 Fe1 C9 C8 -157.7(3) . . . . ?
C10 Fe1 C9 C8 -118.8(2) . . . . ?
C7 Fe1 C9 C8 -37.5(2) . . . . ?
C4 Fe1 C9 C8 43.6(4) . . . . ?
C5 Fe1 C9 C8 80.6(2) . . . . ?
C1 Fe1 C9 C8 123.4(2) . . . . ?
C7 C6 C10 C9 -0.4(3) . . . . ?
Fe1 C6 C10 C9 59.5(2) . . . . ?
C7 C6 C10 Fe1 -59.9(2) . . . . ?
Fe1 C6 C10 Fe1 0.0 . . . . ?
C8 C9 C10 C6 0.0(3) . . . . ?
Fe1 C9 C10 C6 -59.2(2) . . . . ?
C8 C9 C10 Fe1 59.3(2) . . . . ?
Fe1 C9 C10 Fe1 0.0 . . . . ?
C8 Fe1 C10 C6 81.8(2) . . . . ?
C2 Fe1 C10 C6 -116.7(2) . . . . ?
C6 Fe1 C10 C6 0.0 . . . . ?
C3 Fe1 C10 C6 -74.6(2) . . . . ?
C7 Fe1 C10 C6 38.0(2) . . . . ?
C4 Fe1 C10 C6 -41.2(4) . . . . ?
C5 Fe1 C10 C6 167.9(3) . . . . ?
C9 Fe1 C10 C6 119.7(2) . . . . ?
C1 Fe1 C10 C6 -158.9(2) . . . . ?
C8 Fe1 C10 C9 -37.9(2) . . . . ?
C2 Fe1 C10 C9 123.6(2) . . . . ?
C6 Fe1 C10 C9 -119.7(2) . . . . ?
C3 Fe1 C10 C9 165.6(2) . . . . ?
C7 Fe1 C10 C9 -81.7(2) . . . . ?
C4 Fe1 C10 C9 -160.9(3) . . . . ?
C5 Fe1 C10 C9 48.1(4) . . . . ?
C9 Fe1 C10 C9 0.0 . . . . ?
C1 Fe1 C10 C9 81.4(2) . . . . ?
C2 C1 C11 N1 64.5(3) . . . . ?
C5 C1 C11 N1 -108.2(3) . . . . ?
Fe1 C1 C11 N1 159.2(2) . . . . ?
C1 C11 N1 C12 46.0(3) . . . . ?
C1 C11 N1 C13 -76.9(3) . . . . ?
C1 C11 N1 B1 167.5(2) . . . . ?
C12 N1 C13 C14 79.8(2) . . . . ?
C11 N1 C13 C14 -155.8(2) . . . . ?
B1 N1 C13 C14 -34.9(2) . . . . ?
N1 C13 C14 C15 -154.7(2) . . . . ?
N1 C13 C14 C19 24.2(3) . . . . ?
C19 C14 C15 C16 0.1(4) . . . . ?
C13 C14 C15 C16 178.9(2) . . . . ?
C14 C15 C16 C17 -0.7(4) . . . . ?
C15 C16 C17 C18 0.5(4) . . . . ?
C16 C17 C18 C19 0.2(4) . . . . ?
C15 C14 C19 C18 0.6(4) . . . . ?
C13 C14 C19 C18 -178.3(2) . . . . ?
C15 C14 C19 B1 179.8(2) . . . . ?
C13 C14 C19 B1 0.9(3) . . . . ?
C17 C18 C19 C14 -0.7(4) . . . . ?
C17 C18 C19 B1 -179.8(2) . . . . ?
C14 C19 B1 O3 -130.8(2) . . . . ?
C18 C19 B1 O3 48.2(4) . . . . ?
C14 C19 B1 O1 86.2(3) . . . . ?
C18 C19 B1 O1 -94.8(3) . . . . ?
C14 C19 B1 N1 -19.9(2) . . . . ?
C18 C19 B1 N1 159.1(2) . . . . ?
C12 N1 B1 O3 37.2(3) . . . . ?
C11 N1 B1 O3 -86.2(2) . . . . ?
C13 N1 B1 O3 152.5(2) . . . . ?
C12 N1 B1 O1 161.9(2) . . . . ?
C11 N1 B1 O1 38.5(3) . . . . ?
C13 N1 B1 O1 -82.8(2) . . . . ?
C12 N1 B1 C19 -82.6(2) . . . . ?
C11 N1 B1 C19 154.0(2) . . . . ?
C13 N1 B1 C19 32.7(2) . . . . ?
O3 B1 O1 B2 -2.0(3) . . . . ?
C19 B1 O1 B2 140.9(2) . . . . ?
N1 B1 O1 B2 -119.6(2) . . . . ?
C9A Fe2 C1A C2A -64.6(19) . . . . ?
C10A Fe2 C1A C2A 177.3(2) . . . . ?
C8A Fe2 C1A C2A -70.0(3) . . . . ?
C2A Fe2 C1A C2A 0.0 . . . . ?
C6A Fe2 C1A C2A -150.0(2) . . . . ?
C3A Fe2 C1A C2A 37.6(2) . . . . ?
C7A Fe2 C1A C2A -108.6(2) . . . . ?
C4A Fe2 C1A C2A 81.3(2) . . . . ?
C5A Fe2 C1A C2A 118.7(2) . . . . ?
C9A Fe2 C1A C5A 176.6(18) . . . . ?
C10A Fe2 C1A C5A 58.5(3) . . . . ?
C8A Fe2 C1A C5A 171.2(2) . . . . ?
C2A Fe2 C1A C5A -118.7(2) . . . . ?
C6A Fe2 C1A C5A 91.3(2) . . . . ?
C3A Fe2 C1A C5A -81.1(2) . . . . ?
C7A Fe2 C1A C5A 132.6(2) . . . . ?
C4A Fe2 C1A C5A -37.4(2) . . . . ?
C5A Fe2 C1A C5A 0.0 . . . . ?
C9A Fe2 C1A C11A 55.6(19) . . . . ?
C10A Fe2 C1A C11A -62.5(3) . . . . ?
C8A Fe2 C1A C11A 50.2(3) . . . . ?
C2A Fe2 C1A C11A 120.2(3) . . . . ?
C6A Fe2 C1A C11A -29.8(3) . . . . ?
C3A Fe2 C1A C11A 157.8(3) . . . . ?
C7A Fe2 C1A C11A 11.6(3) . . . . ?
C4A Fe2 C1A C11A -158.5(3) . . . . ?
C5A Fe2 C1A C11A -121.1(3) . . . . ?
C5A C1A C2A C3A 0.3(3) . . . . ?
C11A C1A C2A C3A 179.4(2) . . . . ?
Fe2 C1A C2A C3A -59.3(2) . . . . ?
C5A C1A C2A Fe2 59.6(2) . . . . ?
C11A C1A C2A Fe2 -121.2(2) . . . . ?
Fe2 C1A C2A Fe2 0.0 . . . . ?
C9A Fe2 C2A C1A 173.2(3) . . . . ?
C10A Fe2 C2A C1A -161.9(17) . . . . ?
C8A Fe2 C2A C1A 133.0(2) . . . . ?
C6A Fe2 C2A C1A 54.0(3) . . . . ?
C3A Fe2 C2A C1A -119.5(2) . . . . ?
C7A Fe2 C2A C1A 88.9(2) . . . . ?
C4A Fe2 C2A C1A -81.9(2) . . . . ?
C1A Fe2 C2A C1A 0.0 . . . . ?
C5A Fe2 C2A C1A -38.0(2) . . . . ?
C9A Fe2 C2A C3A -67.2(3) . . . . ?
C10A Fe2 C2A C3A -42.4(18) . . . . ?
C8A Fe2 C2A C3A -107.5(3) . . . . ?
C6A Fe2 C2A C3A 173.6(3) . . . . ?
C3A Fe2 C2A C3A 0.0 . . . . ?
C7A Fe2 C2A C3A -151.6(2) . . . . ?
C4A Fe2 C2A C3A 37.6(2) . . . . ?
C1A Fe2 C2A C3A 119.5(2) . . . . ?
C5A Fe2 C2A C3A 81.5(2) . . . . ?
C1A C2A C3A C4A 0.0(3) . . . . ?
Fe2 C2A C3A C4A -59.5(2) . . . . ?
C1A C2A C3A Fe2 59.6(2) . . . . ?
Fe2 C2A C3A Fe2 0.0 . . . . ?
C9A Fe2 C3A C4A -103.8(3) . . . . ?
C10A Fe2 C3A C4A -65.8(3) . . . . ?
C8A Fe2 C3A C4A -149.4(3) . . . . ?
C2A Fe2 C3A C4A 119.1(2) . . . . ?
C6A Fe2 C3A C4A -32.3(11) . . . . ?
C7A Fe2 C3A C4A 173.4(2) . . . . ?
C4A Fe2 C3A C4A 0.0 . . . . ?
C1A Fe2 C3A C4A 81.6(2) . . . . ?
C5A Fe2 C3A C4A 37.6(2) . . . . ?
C9A Fe2 C3A C2A 137.1(3) . . . . ?
C10A Fe2 C3A C2A 175.1(3) . . . . ?
C8A Fe2 C3A C2A 91.5(3) . . . . ?
C2A Fe2 C3A C2A 0.0 . . . . ?
C6A Fe2 C3A C2A -151.5(11) . . . . ?
C7A Fe2 C3A C2A 54.3(3) . . . . ?
C4A Fe2 C3A C2A -119.1(2) . . . . ?
C1A Fe2 C3A C2A -37.5(2) . . . . ?
C5A Fe2 C3A C2A -81.5(2) . . . . ?
C2A C3A C4A C5A -0.3(3) . . . . ?
Fe2 C3A C4A C5A -59.6(2) . . . . ?
C2A C3A C4A Fe2 59.2(2) . . . . ?
Fe2 C3A C4A Fe2 0.0 . . . . ?
C9A Fe2 C4A C3A 95.0(3) . . . . ?
C10A Fe2 C4A C3A 136.7(3) . . . . ?
C8A Fe2 C4A C3A 57.7(4) . . . . ?
C2A Fe2 C4A C3A -37.9(2) . . . . ?
C6A Fe2 C4A C3A 174.4(2) . . . . ?
C3A Fe2 C4A C3A 0.0 . . . . ?
C7A Fe2 C4A C3A -158.9(7) . . . . ?
C1A Fe2 C4A C3A -81.9(2) . . . . ?
C5A Fe2 C4A C3A -119.4(2) . . . . ?
C9A Fe2 C4A C5A -145.6(3) . . . . ?
C10A Fe2 C4A C5A -103.9(3) . . . . ?
C8A Fe2 C4A C5A 177.1(3) . . . . ?
C2A Fe2 C4A C5A 81.5(2) . . . . ?
C6A Fe2 C4A C5A -66.1(3) . . . . ?
C3A Fe2 C4A C5A 119.4(2) . . . . ?
C7A Fe2 C4A C5A -39.5(8) . . . . ?
C1A Fe2 C4A C5A 37.6(2) . . . . ?
C5A Fe2 C4A C5A 0.0 . . . . ?
C3A C4A C5A C1A 0.5(3) . . . . ?
Fe2 C4A C5A C1A -58.8(2) . . . . ?
C3A C4A C5A Fe2 59.3(2) . . . . ?
Fe2 C4A C5A Fe2 0.0 . . . . ?
C2A C1A C5A C4A -0.4(3) . . . . ?
C11A C1A C5A C4A -179.6(2) . . . . ?
Fe2 C1A C5A C4A 58.8(2) . . . . ?
C2A C1A C5A Fe2 -59.2(2) . . . . ?
C11A C1A C5A Fe2 121.6(3) . . . . ?
Fe2 C1A C5A Fe2 0.0 . . . . ?
C9A Fe2 C5A C4A 60.9(3) . . . . ?
C10A Fe2 C5A C4A 93.7(2) . . . . ?
C8A Fe2 C5A C4A -169.3(11) . . . . ?
C2A Fe2 C5A C4A -81.6(2) . . . . ?
C6A Fe2 C5A C4A 134.9(2) . . . . ?
C3A Fe2 C5A C4A -37.5(2) . . . . ?
C7A Fe2 C5A C4A 171.8(2) . . . . ?
C4A Fe2 C5A C4A 0.0 . . . . ?
C1A Fe2 C5A C4A -119.6(2) . . . . ?
C9A Fe2 C5A C1A -179.5(3) . . . . ?
C10A Fe2 C5A C1A -146.7(2) . . . . ?
C8A Fe2 C5A C1A -49.7(12) . . . . ?
C2A Fe2 C5A C1A 38.0(2) . . . . ?
C6A Fe2 C5A C1A -105.5(2) . . . . ?
C3A Fe2 C5A C1A 82.1(2) . . . . ?
C7A Fe2 C5A C1A -68.6(2) . . . . ?
C4A Fe2 C5A C1A 119.6(2) . . . . ?
C1A Fe2 C5A C1A 0.0 . . . . ?
C9A Fe2 C6A C10A 36.1(4) . . . . ?
C10A Fe2 C6A C10A 0.0 . . . . ?
C8A Fe2 C6A C10A 81.7(4) . . . . ?
C2A Fe2 C6A C10A 175.2(3) . . . . ?
C3A Fe2 C6A C10A -38.5(12) . . . . ?
C7A Fe2 C6A C10A 120.1(4) . . . . ?
C4A Fe2 C6A C10A -66.8(4) . . . . ?
C1A Fe2 C6A C10A -149.5(3) . . . . ?
C5A Fe2 C6A C10A -105.8(3) . . . . ?
C9A Fe2 C6A C7A -83.9(3) . . . . ?
C10A Fe2 C6A C7A -120.1(4) . . . . ?
C8A Fe2 C6A C7A -38.4(3) . . . . ?
C2A Fe2 C6A C7A 55.1(4) . . . . ?
C3A Fe2 C6A C7A -158.6(10) . . . . ?
C7A Fe2 C6A C7A 0.0 . . . . ?
C4A Fe2 C6A C7A 173.1(2) . . . . ?
C1A Fe2 C6A C7A 90.5(3) . . . . ?
C5A Fe2 C6A C7A 134.1(2) . . . . ?
C10A C6A C7A C8A -0.4(4) . . . . ?
Fe2 C6A C7A C8A 59.4(3) . . . . ?
C10A C6A C7A Fe2 -59.8(3) . . . . ?
Fe2 C6A C7A Fe2 0.0 . . . . ?
C9A Fe2 C7A C6A 78.5(3) . . . . ?
C10A Fe2 C7A C6A 36.4(3) . . . . ?
C8A Fe2 C7A C6A 118.8(4) . . . . ?
C2A Fe2 C7A C6A -148.9(2) . . . . ?
C6A Fe2 C7A C6A 0.0 . . . . ?
C3A Fe2 C7A C6A 174.7(2) . . . . ?
C4A Fe2 C7A C6A -31.7(9) . . . . ?
C1A Fe2 C7A C6A -105.3(2) . . . . ?
C5A Fe2 C7A C6A -65.3(3) . . . . ?
C9A Fe2 C7A C8A -40.3(3) . . . . ?
C10A Fe2 C7A C8A -82.4(3) . . . . ?
C8A Fe2 C7A C8A 0.0 . . . . ?
C2A Fe2 C7A C8A 92.2(3) . . . . ?
C6A Fe2 C7A C8A -118.8(4) . . . . ?
C3A Fe2 C7A C8A 55.9(4) . . . . ?
C4A Fe2 C7A C8A -150.5(7) . . . . ?
C1A Fe2 C7A C8A 135.8(3) . . . . ?
C5A Fe2 C7A C8A 175.8(3) . . . . ?
C6A C7A C8A C9A 0.3(4) . . . . ?
Fe2 C7A C8A C9A 60.4(3) . . . . ?
C6A C7A C8A Fe2 -60.1(3) . . . . ?
Fe2 C7A C8A Fe2 0.0 . . . . ?
C9A Fe2 C8A C7A 115.6(4) . . . . ?
C10A Fe2 C8A C7A 78.8(3) . . . . ?
C2A Fe2 C8A C7A -106.2(3) . . . . ?
C6A Fe2 C8A C7A 36.6(2) . . . . ?
C3A Fe2 C8A C7A -150.7(2) . . . . ?
C7A Fe2 C8A C7A 0.0 . . . . ?
C4A Fe2 C8A C7A 171.2(2) . . . . ?
C1A Fe2 C8A C7A -65.2(3) . . . . ?
C5A Fe2 C8A C7A -21.9(13) . . . . ?
C9A Fe2 C8A C9A 0.000(2) . . . . ?
C10A Fe2 C8A C9A -36.7(3) . . . . ?
C2A Fe2 C8A C9A 138.2(3) . . . . ?
C6A Fe2 C8A C9A -78.9(3) . . . . ?
C3A Fe2 C8A C9A 93.7(3) . . . . ?
C7A Fe2 C8A C9A -115.6(4) . . . . ?
C4A Fe2 C8A C9A 55.6(4) . . . . ?
C1A Fe2 C8A C9A 179.3(3) . . . . ?
C5A Fe2 C8A C9A -137.4(11) . . . . ?
C7A C8A C9A C10A -0.1(5) . . . . ?
Fe2 C8A C9A C10A 61.3(3) . . . . ?
C7A C8A C9A Fe2 -61.4(3) . . . . ?
Fe2 C8A C9A Fe2 0.000(1) . . . . ?
C10A Fe2 C9A C10A 0.000(1) . . . . ?
C8A Fe2 C9A C10A -118.0(4) . . . . ?
C2A Fe2 C9A C10A 176.5(2) . . . . ?
C6A Fe2 C9A C10A -36.2(3) . . . . ?
C3A Fe2 C9A C10A 135.8(3) . . . . ?
C7A Fe2 C9A C10A -78.5(3) . . . . ?
C4A Fe2 C9A C10A 91.4(3) . . . . ?
C1A Fe2 C9A C10A -123.9(19) . . . . ?
C5A Fe2 C9A C10A 52.3(4) . . . . ?
C10A Fe2 C9A C8A 118.0(4) . . . . ?
C8A Fe2 C9A C8A 0.000(2) . . . . ?
C2A Fe2 C9A C8A -65.5(3) . . . . ?
C6A Fe2 C9A C8A 81.7(3) . . . . ?
C3A Fe2 C9A C8A -106.2(3) . . . . ?
C7A Fe2 C9A C8A 39.4(3) . . . . ?
C4A Fe2 C9A C8A -150.6(3) . . . . ?
C1A Fe2 C9A C8A -5.9(20) . . . . ?
C5A Fe2 C9A C8A 170.3(3) . . . . ?
C8A C9A C10A C6A -0.1(5) . . . . ?
Fe2 C9A C10A C6A 60.3(3) . . . . ?
C8A C9A C10A Fe2 -60.4(3) . . . . ?
Fe2 C9A C10A Fe2 0.0 . . . . ?
C7A C6A C10A C9A 0.3(5) . . . . ?
Fe2 C6A C10A C9A -59.9(3) . . . . ?
C7A C6A C10A Fe2 60.2(3) . . . . ?
Fe2 C6A C10A Fe2 0.0 . . . . ?
C9A Fe2 C10A C9A 0.000(1) . . . . ?
C8A Fe2 C10A C9A 39.5(3) . . . . ?
C2A Fe2 C10A C9A -27.5(19) . . . . ?
C6A Fe2 C10A C9A 120.5(4) . . . . ?
C3A Fe2 C10A C9A -66.3(4) . . . . ?
C7A Fe2 C10A C9A 84.0(3) . . . . ?
C4A Fe2 C10A C9A -105.5(3) . . . . ?
C1A Fe2 C10A C9A 172.7(3) . . . . ?
C5A Fe2 C10A C9A -149.5(3) . . . . ?
C9A Fe2 C10A C6A -120.5(4) . . . . ?
C8A Fe2 C10A C6A -81.0(3) . . . . ?
C2A Fe2 C10A C6A -147.9(16) . . . . ?
C6A Fe2 C10A C6A 0.0 . . . . ?
C3A Fe2 C10A C6A 173.3(2) . . . . ?
C7A Fe2 C10A C6A -36.5(3) . . . . ?
C4A Fe2 C10A C6A 134.0(3) . . . . ?
C1A Fe2 C10A C6A 52.3(4) . . . . ?
C5A Fe2 C10A C6A 90.0(3) . . . . ?
C2A C1A C11A N2 -79.8(3) . . . . ?
C5A C1A C11A N2 99.2(3) . . . . ?
Fe2 C1A C11A N2 -169.7(2) . . . . ?
C1A C11A N2 C12A 62.3(3) . . . . ?
C1A C11A N2 C13A -61.7(3) . . . . ?
C1A C11A N2 B2 -177.5(2) . . . . ?
C12A N2 C13A C14A 78.4(2) . . . . ?
C11A N2 C13A C14A -157.2(2) . . . . ?
B2 N2 C13A C14A -35.8(2) . . . . ?
N2 C13A C14A C15A -152.9(3) . . . . ?
N2 C13A C14A C19A 24.7(3) . . . . ?
C19A C14A C15A C16A 0.7(4) . . . . ?
C13A C14A C15A C16A 178.2(3) . . . . ?
C14A C15A C16A C17A -0.6(4) . . . . ?
C15A C16A C17A C18A 0.5(5) . . . . ?
C16A C17A C18A C19A -0.4(5) . . . . ?
C17A C18A C19A C14A 0.5(4) . . . . ?
C17A C18A C19A B2 -179.2(3) . . . . ?
C15A C14A C19A C18A -0.7(4) . . . . ?
C13A C14A C19A C18A -178.4(2) . . . . ?
C15A C14A C19A B2 179.1(2) . . . . ?
C13A C14A C19A B2 1.4(3) . . . . ?
B1 O1 B2 O2 -1.1(3) . . . . ?
B1 O1 B2 C19A 142.6(2) . . . . ?
B1 O1 B2 N2 -118.4(2) . . . . ?
C18A C19A B2 O2 49.0(4) . . . . ?
C14A C19A B2 O2 -130.7(3) . . . . ?
C18A C19A B2 O1 -94.9(3) . . . . ?
C14A C19A B2 O1 85.4(3) . . . . ?
C18A C19A B2 N2 159.1(3) . . . . ?
C14A C19A B2 N2 -20.7(3) . . . . ?
C12A N2 B2 O2 36.8(2) . . . . ?
C13A N2 B2 O2 152.9(2) . . . . ?
C11A N2 B2 O2 -85.2(2) . . . . ?
C12A N2 B2 O1 161.5(2) . . . . ?
C13A N2 B2 O1 -82.4(2) . . . . ?
C11A N2 B2 O1 39.5(3) . . . . ?
C12A N2 B2 C19A -82.4(2) . . . . ?
C13A N2 B2 C19A 33.7(2) . . . . ?
C11A N2 B2 C19A 155.6(2) . . . . ?
O1 B2 O2 B3 -7.9(3) . . . . ?
C19A B2 O2 B3 -150.7(2) . . . . ?
N2 B2 O2 B3 107.7(2) . . . . ?
C7B Fe3 C1B C2B 160.6(2) . . . . ?
C8B Fe3 C1B C2B 117.9(2) . . . . ?
C4B Fe3 C1B C2B -80.7(2) . . . . ?
C6B Fe3 C1B C2B -165.3(3) . . . . ?
C5B Fe3 C1B C2B -118.9(2) . . . . ?
C3B Fe3 C1B C2B -37.2(2) . . . . ?
C10B Fe3 C1B C2B 44.5(5) . . . . ?
C9B Fe3 C1B C2B 76.6(2) . . . . ?
C2B Fe3 C1B C2B 0.0 . . . . ?
C7B Fe3 C1B C5B -80.5(2) . . . . ?
C8B Fe3 C1B C5B -123.3(2) . . . . ?
C4B Fe3 C1B C5B 38.2(2) . . . . ?
C6B Fe3 C1B C5B -46.4(3) . . . . ?
C5B Fe3 C1B C5B 0.0 . . . . ?
C3B Fe3 C1B C5B 81.6(2) . . . . ?
C10B Fe3 C1B C5B 163.3(4) . . . . ?
C9B Fe3 C1B C5B -164.5(2) . . . . ?
C2B Fe3 C1B C5B 118.9(2) . . . . ?
C7B Fe3 C1B C11B 40.1(3) . . . . ?
C8B Fe3 C1B C11B -2.7(3) . . . . ?
C4B Fe3 C1B C11B 158.8(3) . . . . ?
C6B Fe3 C1B C11B 74.2(4) . . . . ?
C5B Fe3 C1B C11B 120.6(3) . . . . ?
C3B Fe3 C1B C11B -157.8(3) . . . . ?
C10B Fe3 C1B C11B -76.1(5) . . . . ?
C9B Fe3 C1B C11B -43.9(3) . . . . ?
C2B Fe3 C1B C11B -120.5(3) . . . . ?
C5B C1B C2B C3B -0.2(3) . . . . ?
C11B C1B C2B C3B 179.6(2) . . . . ?
Fe3 C1B C2B C3B 58.8(2) . . . . ?
C5B C1B C2B Fe3 -59.0(2) . . . . ?
C11B C1B C2B Fe3 120.8(3) . . . . ?
Fe3 C1B C2B Fe3 0.0 . . . . ?
C7B Fe3 C2B C3B -164.7(3) . . . . ?
C8B Fe3 C2B C3B 159.2(2) . . . . ?
C4B Fe3 C2B C3B -37.5(2) . . . . ?
C6B Fe3 C2B C3B 38.9(5) . . . . ?
C5B Fe3 C2B C3B -81.9(2) . . . . ?
C3B Fe3 C2B C3B 0.0 . . . . ?
C10B Fe3 C2B C3B 74.2(2) . . . . ?
C9B Fe3 C2B C3B 116.2(2) . . . . ?
C1B Fe3 C2B C3B -120.0(2) . . . . ?
C7B Fe3 C2B C1B -44.7(4) . . . . ?
C8B Fe3 C2B C1B -80.9(2) . . . . ?
C4B Fe3 C2B C1B 82.5(2) . . . . ?
C6B Fe3 C2B C1B 158.9(4) . . . . ?
C5B Fe3 C2B C1B 38.1(2) . . . . ?
C3B Fe3 C2B C1B 120.0(2) . . . . ?
C10B Fe3 C2B C1B -165.8(2) . . . . ?
C9B Fe3 C2B C1B -123.9(2) . . . . ?
C1B Fe3 C2B C1B 0.0 . . . . ?
C1B C2B C3B C4B 0.3(3) . . . . ?
Fe3 C2B C3B C4B 59.3(2) . . . . ?
C1B C2B C3B Fe3 -59.1(2) . . . . ?
Fe3 C2B C3B Fe3 0.0 . . . . ?
C7B Fe3 C3B C4B 40.6(4) . . . . ?
C8B Fe3 C3B C4B -168.2(3) . . . . ?
C4B Fe3 C3B C4B 0.0 . . . . ?
C6B Fe3 C3B C4B 73.9(2) . . . . ?
C5B Fe3 C3B C4B -38.0(2) . . . . ?
C10B Fe3 C3B C4B 114.9(2) . . . . ?
C9B Fe3 C3B C4B 157.7(2) . . . . ?
C2B Fe3 C3B C4B -119.3(2) . . . . ?
C1B Fe3 C3B C4B -82.0(2) . . . . ?
C7B Fe3 C3B C2B 159.9(3) . . . . ?
C8B Fe3 C3B C2B -48.9(3) . . . . ?
C4B Fe3 C3B C2B 119.3(2) . . . . ?
C6B Fe3 C3B C2B -166.7(2) . . . . ?
C5B Fe3 C3B C2B 81.3(2) . . . . ?
C10B Fe3 C3B C2B -125.7(2) . . . . ?
C9B Fe3 C3B C2B -83.0(2) . . . . ?
C2B Fe3 C3B C2B 0.0 . . . . ?
C1B Fe3 C3B C2B 37.3(2) . . . . ?
C2B C3B C4B C5B -0.3(3) . . . . ?
Fe3 C3B C4B C5B 59.3(2) . . . . ?
C2B C3B C4B Fe3 -59.6(2) . . . . ?
Fe3 C3B C4B Fe3 0.0 . . . . ?
C7B Fe3 C4B C3B -165.6(2) . . . . ?
C8B Fe3 C4B C3B 164.4(4) . . . . ?
C6B Fe3 C4B C3B -124.7(2) . . . . ?
C5B Fe3 C4B C3B 119.4(3) . . . . ?
C3B Fe3 C4B C3B 0.0 . . . . ?
C10B Fe3 C4B C3B -83.2(2) . . . . ?
C9B Fe3 C4B C3B -50.7(4) . . . . ?
C2B Fe3 C4B C3B 37.6(2) . . . . ?
C1B Fe3 C4B C3B 81.4(2) . . . . ?
C7B Fe3 C4B C5B 75.0(2) . . . . ?
C8B Fe3 C4B C5B 45.0(5) . . . . ?
C6B Fe3 C4B C5B 115.9(2) . . . . ?
C5B Fe3 C4B C5B 0.0 . . . . ?
C3B Fe3 C4B C5B -119.4(3) . . . . ?
C10B Fe3 C4B C5B 157.4(2) . . . . ?
C9B Fe3 C4B C5B -170.1(3) . . . . ?
C2B Fe3 C4B C5B -81.8(2) . . . . ?
C1B Fe3 C4B C5B -38.0(2) . . . . ?
C2B C1B C5B C4B 0.0(3) . . . . ?
C11B C1B C5B C4B -179.8(3) . . . . ?
Fe3 C1B C5B C4B -59.3(2) . . . . ?
C2B C1B C5B Fe3 59.3(2) . . . . ?
C11B C1B C5B Fe3 -120.5(3) . . . . ?
Fe3 C1B C5B Fe3 0.0 . . . . ?
C3B C4B C5B C1B 0.2(3) . . . . ?
Fe3 C4B C5B C1B 59.8(2) . . . . ?
C3B C4B C5B Fe3 -59.6(2) . . . . ?
Fe3 C4B C5B Fe3 0.0 . . . . ?
C7B Fe3 C5B C1B 117.2(2) . . . . ?
C8B Fe3 C5B C1B 76.5(2) . . . . ?
C4B Fe3 C5B C1B -118.8(3) . . . . ?
C6B Fe3 C5B C1B 159.4(2) . . . . ?
C3B Fe3 C5B C1B -81.5(2) . . . . ?
C10B Fe3 C5B C1B -169.3(2) . . . . ?
C9B Fe3 C5B C1B 47.0(5) . . . . ?
C2B Fe3 C5B C1B -37.8(2) . . . . ?
C1B Fe3 C5B C1B 0.0 . . . . ?
C7B Fe3 C5B C4B -124.0(2) . . . . ?
C8B Fe3 C5B C4B -164.7(2) . . . . ?
C4B Fe3 C5B C4B 0.0 . . . . ?
C6B Fe3 C5B C4B -81.8(2) . . . . ?
C3B Fe3 C5B C4B 37.3(2) . . . . ?
C10B Fe3 C5B C4B -50.5(4) . . . . ?
C9B Fe3 C5B C4B 165.8(4) . . . . ?
C2B Fe3 C5B C4B 81.0(2) . . . . ?
C1B Fe3 C5B C4B 118.8(3) . . . . ?
C7B Fe3 C6B C10B -119.3(3) . . . . ?
C8B Fe3 C6B C10B -81.5(2) . . . . ?
C4B Fe3 C6B C10B 116.6(2) . . . . ?
C5B Fe3 C6B C10B 159.5(2) . . . . ?
C3B Fe3 C6B C10B 76.1(2) . . . . ?
C10B Fe3 C6B C10B 0.0 . . . . ?
C9B Fe3 C6B C10B -37.6(2) . . . . ?
C2B Fe3 C6B C10B 46.1(5) . . . . ?
C1B Fe3 C6B C10B -167.5(2) . . . . ?
C7B Fe3 C6B C7B 0.0 . . . . ?
C8B Fe3 C6B C7B 37.9(2) . . . . ?
C4B Fe3 C6B C7B -124.1(2) . . . . ?
C5B Fe3 C6B C7B -81.2(2) . . . . ?
C3B Fe3 C6B C7B -164.6(2) . . . . ?
C10B Fe3 C6B C7B 119.3(3) . . . . ?
C9B Fe3 C6B C7B 81.7(2) . . . . ?
C2B Fe3 C6B C7B 165.5(4) . . . . ?
C1B Fe3 C6B C7B -48.2(4) . . . . ?
C10B C6B C7B C8B 0.0(4) . . . . ?
Fe3 C6B C7B C8B -59.8(2) . . . . ?
C10B C6B C7B Fe3 59.8(2) . . . . ?
Fe3 C6B C7B Fe3 0.0 . . . . ?
C8B Fe3 C7B C6B -118.9(3) . . . . ?
C4B Fe3 C7B C6B 74.6(2) . . . . ?
C6B Fe3 C7B C6B 0.0 . . . . ?
C5B Fe3 C7B C6B 116.2(2) . . . . ?
C3B Fe3 C7B C6B 43.8(5) . . . . ?
C10B Fe3 C7B C6B -37.2(2) . . . . ?
C9B Fe3 C7B C6B -81.2(2) . . . . ?
C2B Fe3 C7B C6B -169.4(3) . . . . ?
C1B Fe3 C7B C6B 158.6(2) . . . . ?
C8B Fe3 C7B C8B 0.0 . . . . ?
C4B Fe3 C7B C8B -166.5(2) . . . . ?
C6B Fe3 C7B C8B 118.9(3) . . . . ?
C5B Fe3 C7B C8B -124.9(2) . . . . ?
C3B Fe3 C7B C8B 162.7(3) . . . . ?
C10B Fe3 C7B C8B 81.7(2) . . . . ?
C9B Fe3 C7B C8B 37.7(2) . . . . ?
C2B Fe3 C7B C8B -50.5(4) . . . . ?
C1B Fe3 C7B C8B -82.5(2) . . . . ?
C6B C7B C8B C9B 0.0(4) . . . . ?
Fe3 C7B C8B C9B -60.0(2) . . . . ?
C6B C7B C8B Fe3 60.0(2) . . . . ?
Fe3 C7B C8B Fe3 0.0 . . . . ?
C7B Fe3 C8B C7B 0.0 . . . . ?
C4B Fe3 C8B C7B 39.2(5) . . . . ?
C6B Fe3 C8B C7B -37.8(2) . . . . ?
C5B Fe3 C8B C7B 73.8(2) . . . . ?
C3B Fe3 C8B C7B -166.5(3) . . . . ?
C10B Fe3 C8B C7B -81.0(2) . . . . ?
C9B Fe3 C8B C7B -119.1(3) . . . . ?
C2B Fe3 C8B C7B 158.3(2) . . . . ?
C1B Fe3 C8B C7B 115.8(2) . . . . ?
C7B Fe3 C8B C9B 119.1(3) . . . . ?
C4B Fe3 C8B C9B 158.2(4) . . . . ?
C6B Fe3 C8B C9B 81.2(2) . . . . ?
C5B Fe3 C8B C9B -167.1(2) . . . . ?
C3B Fe3 C8B C9B -47.5(4) . . . . ?
C10B Fe3 C8B C9B 38.1(2) . . . . ?
C9B Fe3 C8B C9B 0.0 . . . . ?
C2B Fe3 C8B C9B -82.6(2) . . . . ?
C1B Fe3 C8B C9B -125.1(2) . . . . ?
C7B C8B C9B C10B 0.0(3) . . . . ?
Fe3 C8B C9B C10B -59.5(2) . . . . ?
C7B C8B C9B Fe3 59.5(2) . . . . ?
Fe3 C8B C9B Fe3 0.0 . . . . ?
C7B Fe3 C9B C8B -37.8(2) . . . . ?
C8B Fe3 C9B C8B 0.0 . . . . ?
C4B Fe3 C9B C8B -164.4(3) . . . . ?
C6B Fe3 C9B C8B -81.6(2) . . . . ?
C5B Fe3 C9B C8B 38.2(5) . . . . ?
C3B Fe3 C9B C8B 159.7(2) . . . . ?
C10B Fe3 C9B C8B -118.6(3) . . . . ?
C2B Fe3 C9B C8B 116.7(2) . . . . ?
C1B Fe3 C9B C8B 74.6(2) . . . . ?
C7B Fe3 C9B C10B 80.8(2) . . . . ?
C8B Fe3 C9B C10B 118.6(3) . . . . ?
C4B Fe3 C9B C10B -45.8(4) . . . . ?
C6B Fe3 C9B C10B 37.0(2) . . . . ?
C5B Fe3 C9B C10B 156.8(4) . . . . ?
C3B Fe3 C9B C10B -81.7(2) . . . . ?
C10B Fe3 C9B C10B 0.0 . . . . ?
C2B Fe3 C9B C10B -124.7(2) . . . . ?
C1B Fe3 C9B C10B -166.8(2) . . . . ?
C7B C6B C10B C9B 0.0(4) . . . . ?
Fe3 C6B C10B C9B 59.2(2) . . . . ?
C7B C6B C10B Fe3 -59.2(2) . . . . ?
Fe3 C6B C10B Fe3 0.0 . . . . ?
C8B C9B C10B C6B 0.0(3) . . . . ?
Fe3 C9B C10B C6B -59.2(2) . . . . ?
C8B C9B C10B Fe3 59.2(2) . . . . ?
Fe3 C9B C10B Fe3 0.0 . . . . ?
C7B Fe3 C10B C6B 37.7(2) . . . . ?
C8B Fe3 C10B C6B 81.7(2) . . . . ?
C4B Fe3 C10B C6B -80.6(2) . . . . ?
C6B Fe3 C10B C6B 0.0 . . . . ?
C5B Fe3 C10B C6B -44.8(4) . . . . ?
C3B Fe3 C10B C6B -123.2(2) . . . . ?
C9B Fe3 C10B C6B 119.7(3) . . . . ?
C2B Fe3 C10B C6B -164.4(2) . . . . ?
C1B Fe3 C10B C6B 160.9(4) . . . . ?
C7B Fe3 C10B C9B -82.0(2) . . . . ?
C8B Fe3 C10B C9B -38.0(2) . . . . ?
C4B Fe3 C10B C9B 159.7(2) . . . . ?
C6B Fe3 C10B C9B -119.7(3) . . . . ?
C5B Fe3 C10B C9B -164.5(3) . . . . ?
C3B Fe3 C10B C9B 117.1(2) . . . . ?
C9B Fe3 C10B C9B 0.0 . . . . ?
C2B Fe3 C10B C9B 75.9(2) . . . . ?
C1B Fe3 C10B C9B 41.2(5) . . . . ?
C2B C1B C11B N3 92.9(3) . . . . ?
C5B C1B C11B N3 -87.4(3) . . . . ?
Fe3 C1B C11B N3 -177.0(2) . . . . ?
C1B C11B N3 C12B -54.6(3) . . . . ?
C1B C11B N3 C13B 68.3(3) . . . . ?
C1B C11B N3 B3 -176.6(2) . . . . ?
C12B N3 C13B C14B -82.4(2) . . . . ?
C11B N3 C13B C14B 154.1(2) . . . . ?
B3 N3 C13B C14B 34.3(2) . . . . ?
N3 C13B C14B C19B -19.9(3) . . . . ?
N3 C13B C14B C15B 160.0(2) . . . . ?
C19B C14B C15B C16B 3.0(4) . . . . ?
C13B C14B C15B C16B -176.9(2) . . . . ?
C14B C15B C16B C17B -0.6(4) . . . . ?
C15B C16B C17B C18B -1.2(4) . . . . ?
C16B C17B C18B C19B 0.6(4) . . . . ?
C17B C18B C19B C14B 1.6(4) . . . . ?
C17B C18B C19B B3 -175.1(2) . . . . ?
C15B C14B C19B C18B -3.5(4) . . . . ?
C13B C14B C19B C18B 176.4(2) . . . . ?
C15B C14B C19B B3 173.9(2) . . . . ?
C13B C14B C19B B3 -6.2(3) . . . . ?
B2 O2 B3 O3 19.4(3) . . . . ?
B2 O2 B3 C19B -121.1(3) . . . . ?
B2 O2 B3 N3 138.8(2) . . . . ?
C18B C19B B3 O3 -45.2(4) . . . . ?
C14B C19B B3 O3 137.9(2) . . . . ?
C18B C19B B3 O2 94.5(3) . . . . ?
C14B C19B B3 O2 -82.4(3) . . . . ?
C18B C19B B3 N3 -158.8(3) . . . . ?
C14B C19B B3 N3 24.3(2) . . . . ?
C12B N3 B3 O3 -39.2(3) . . . . ?
C11B N3 B3 O3 83.6(2) . . . . ?
C13B N3 B3 O3 -155.9(2) . . . . ?
C12B N3 B3 O2 -163.6(2) . . . . ?
C11B N3 B3 O2 -40.8(3) . . . . ?
C13B N3 B3 O2 79.7(2) . . . . ?
C12B N3 B3 C19B 82.0(2) . . . . ?
C11B N3 B3 C19B -155.2(2) . . . . ?
C13B N3 B3 C19B -34.7(2) . . . . ?
O1 B1 O3 B3 14.4(3) . . . . ?
C19 B1 O3 B3 -127.3(2) . . . . ?
N1 B1 O3 B3 130.0(2) . . . . ?
O2 B3 O3 B1 -22.6(3) . . . . ?
C19B B3 O3 B1 115.7(3) . . . . ?
N3 B3 O3 B1 -139.4(2) . . . . ?
